data_7158050
loop_
_publ_author_name
'You, Di'
'Zhou, Benyu'
'Hirai, Masato'
'Gabba\"i, Fran\,cois P'

_publ_section_title
;
 Distiboranes based on <i>ortho</i>-phenylene backbones as bidentate Lewis
 acids for fluoride anion chelation.
;
_journal_issue 22
_journal_name_full 'Organic &amp; biomolecular chemistry'
_journal_page_first 4949
_journal_page_last 4957
_journal_paper_doi 10.1039/d1ob00536g
_journal_volume 19
_journal_year 2021
_chemical_formula_moiety 'C58 H20 F20 O4 Sb2'
_chemical_formula_sum 'C58 H20 F20 O4 Sb2'
_chemical_formula_weight 1404.26
_space_group_crystal_system orthorhombic
_space_group_IT_number 29
_space_group_name_Hall 'P 2c -2ac'
_space_group_name_H-M_alt 'P c a 21'
_atom_sites_solution_hydrogens geom
_atom_sites_solution_primary direct
_audit_creation_date 2021-02-23
_audit_creation_method
;
Olex2 1.3
(compiled 2020.11.12 svn.r5f609507 for OlexSys, GUI svn.r6272)
;
_audit_update_record
;
2021-03-17 deposited with the CCDC.	2021-04-30 downloaded from the CCDC.
;
_cell_angle_alpha 90
_cell_angle_beta 90
_cell_angle_gamma 90
_cell_formula_units_Z 8
_cell_length_a 29.7448(12)
_cell_length_b 10.3503(4)
_cell_length_c 31.5033(13)
_cell_measurement_reflns_used 9046
_cell_measurement_temperature 100.15
_cell_measurement_theta_max 25.36
_cell_measurement_theta_min 2.37
_cell_volume 9698.8(7)
_computing_cell_refinement 'SAINT V8.35A (?, 2016)'
_computing_data_reduction 'SAINT V8.35A (?, 2016)'
_computing_molecular_graphics 'Olex2 1.3 (Dolomanov et al., 2009)'
_computing_publication_material 'Olex2 1.3 (Dolomanov et al., 2009)'
_computing_structure_refinement 'SHELXL 2018/3 (Sheldrick, 2015)'
_computing_structure_solution 'SHELXS-1997  (Sheldrick, 2008)'
_diffrn_ambient_temperature 100.15
_diffrn_measured_fraction_theta_full 0.999
_diffrn_measured_fraction_theta_max 0.997
_diffrn_measurement_device_type 'Bruker APEX-II CCD'
_diffrn_measurement_method '\f and \w scans'
_diffrn_radiation_type MoK\a
_diffrn_radiation_wavelength 0.71073
_diffrn_reflns_av_R_equivalents 0.0566
_diffrn_reflns_av_unetI/netI 0.0275
_diffrn_reflns_Laue_measured_fraction_full 0.999
_diffrn_reflns_Laue_measured_fraction_max 0.997
_diffrn_reflns_limit_h_max 35
_diffrn_reflns_limit_h_min -35
_diffrn_reflns_limit_k_max 12
_diffrn_reflns_limit_k_min -12
_diffrn_reflns_limit_l_max 38
_diffrn_reflns_limit_l_min -37
_diffrn_reflns_number 174917
_diffrn_reflns_point_group_measured_fraction_full 0.999
_diffrn_reflns_point_group_measured_fraction_max 0.996
_diffrn_reflns_theta_full 25.242
_diffrn_reflns_theta_max 25.456
_diffrn_reflns_theta_min 2.181
_diffrn_source_current 1.0
_diffrn_source_power 0.05
_diffrn_source_voltage 50.0
_diffrn_standards_number 0
_exptl_absorpt_coefficient_mu 1.244
_exptl_absorpt_correction_type none
_exptl_crystal_colour 'clear light yellow'
_exptl_crystal_colour_lustre clear
_exptl_crystal_colour_modifier light
_exptl_crystal_colour_primary yellow
_exptl_crystal_density_diffrn 1.923
_exptl_crystal_description block
_exptl_crystal_F_000 5456
_exptl_crystal_size_max 0.218
_exptl_crystal_size_mid 0.156
_exptl_crystal_size_min 0.132
_refine_diff_density_max 0.935
_refine_diff_density_min -0.763
_refine_diff_density_rms 0.131
_refine_ls_abs_structure_details
;
 Refined as an inversion twin.
;
_refine_ls_abs_structure_Flack 0.203(16)
_refine_ls_extinction_method none
_refine_ls_goodness_of_fit_ref 1.156
_refine_ls_hydrogen_treatment constr
_refine_ls_matrix_type full
_refine_ls_number_parameters 1514
_refine_ls_number_reflns 17887
_refine_ls_number_restraints 1
_refine_ls_restrained_S_all 1.156
_refine_ls_R_factor_all 0.0360
_refine_ls_R_factor_gt 0.0300
_refine_ls_shift/su_max 0.001
_refine_ls_shift/su_mean 0.000
_refine_ls_structure_factor_coef Fsqd
_refine_ls_weighting_details 'w=1/[\s^2^(Fo^2^)+(0.0393P)^2^+5.8390P] where P=(Fo^2^+2Fc^2^)/3'
_refine_ls_weighting_scheme calc
_refine_ls_wR_factor_gt 0.0728
_refine_ls_wR_factor_ref 0.0749
_reflns_Friedel_coverage 0.958
_reflns_Friedel_fraction_full 1.000
_reflns_Friedel_fraction_max 0.994
_reflns_number_gt 16478
_reflns_number_total 17887
_reflns_threshold_expression 'I > 2\s(I)'
_cod_data_source_file d1ob00536g2.cif
_cod_data_source_block dyb108_0m_a_pl
_cod_depositor_comments 'Adding full bibliography for 7158045--7158050.cif.'
_cod_database_code 7158050
_shelx_shelxl_version_number 2018/3
_shelx_space_group_comment
;
The symmetry employed for this shelxl refinement is uniquely defined
by the following loop, which should always be used as a source of
symmetry information in preference to the above space-group names.
They are only intended as comments.
;
_olex2_refinement_description
;
1. Twinned data refinement
 Scales: 0.797(16)
 0.203(16)
2. Fixed Uiso
 At 1.2 times of:
  All C(H) groups
3.a Aromatic/amide H refined with riding coordinates:
 C8(H8), C8'(H8'), C9(H9), C9'(H9'), C10(H10), C10'(H10'), C11(H11),
 C11'(H11'), C12(H12), C12'(H12'), C14(H14), C14'(H14'), C15(H15), C15'(H15'),
 C16(H16), C16'(H16'), C17(H17), C17'(H17'), C18(H18), C18'(H18'), C20(H20),
 C20'(H20'), C21(H21), C21'(H21'), C22(H22), C22'(H22'), C23(H23), C23'(H23'),
 C24(H24), C24'(H24'), C26(H26), C26'(H26'), C27(H27), C27'(H27'), C28(H28),
 C28'(H28'), C29(H29), C29'(H29'), C30(H30), C30'(H30')
;
_olex2_submission_special_instructions 'No special instructions were received'

loop_
_space_group_symop_operation_xyz
'x, y, z'
'-x, -y, z+1/2'
'-x+1/2, y, z+1/2'
'x+1/2, -y, z'

loop_
_atom_site_label
_atom_site_type_symbol
_atom_site_fract_x
_atom_site_fract_y
_atom_site_fract_z
_atom_site_U_iso_or_equiv
_atom_site_adp_type
_atom_site_occupancy
_atom_site_site_symmetry_order
_atom_site_calc_flag
_atom_site_refinement_flags_posn
_atom_site_refinement_flags_adp
_atom_site_refinement_flags_occupancy
_atom_site_disorder_assembly
_atom_site_disorder_group
Sb1 Sb 0.48410(2) 0.49310(4) 0.11336(2) 0.01127(13) Uani 1 1 d . . . . .
Sb1' Sb 0.26372(2) 0.68597(4) 0.43900(2) 0.01268(10) Uani 1 1 d . . . . .
Sb2 Sb 0.48485(2) 0.79904(4) 0.06128(2) 0.01067(10) Uani 1 1 d . . . . .
Sb2' Sb 0.26437(2) 0.99497(4) 0.38695(2) 0.01348(14) Uani 1 1 d . . . . .
F1 F 0.46678(15) 0.7399(4) -0.03892(13) 0.0226(10) Uani 1 1 d . . . . .
F1' F 0.28969(14) 1.2042(4) 0.45859(14) 0.0248(10) Uani 1 1 d . . . . .
F2 F 0.4516(2) 0.5237(5) -0.08324(17) 0.0372(14) Uani 1 1 d . . . . .
F2' F 0.30243(17) 1.1907(4) 0.54243(15) 0.0345(12) Uani 1 1 d . . . . .
F3 F 0.44580(17) 0.2914(4) -0.04174(15) 0.0327(12) Uani 1 1 d . . . . .
F3' F 0.29786(18) 0.9621(5) 0.58304(15) 0.0315(12) Uani 1 1 d . . . . .
F4 F 0.45733(14) 0.2795(4) 0.04251(13) 0.0210(9) Uani 1 1 d . . . . .
F4' F 0.28244(16) 0.7427(4) 0.53907(13) 0.0251(10) Uani 1 1 d . . . . .
F5 F 0.53915(14) 0.5985(4) 0.24148(13) 0.0276(10) Uani 1 1 d . . . . .
F5' F 0.13738(14) 0.9398(4) 0.42628(13) 0.0237(10) Uani 1 1 d . . . . .
F6 F 0.55108(15) 0.7331(5) 0.31243(14) 0.0361(12) Uani 1 1 d . . . . .
F6' F 0.04984(17) 0.9698(5) 0.41193(16) 0.0270(11) Uani 1 1 d . . . . .
F7 F 0.50196(19) 0.9480(5) 0.32724(16) 0.0443(13) Uani 1 1 d . . . . .
F7' F 0.00544(14) 0.8021(4) 0.36110(15) 0.0319(11) Uani 1 1 d . . . . .
F8 F 0.4384(2) 1.0209(5) 0.2734(2) 0.0337(14) Uani 1 1 d . . . . .
F8' F 0.04925(13) 0.6220(4) 0.31814(14) 0.0273(10) Uani 1 1 d . . . . .
F9 F 0.36287(16) 0.9572(5) 0.25984(15) 0.0291(11) Uani 1 1 d . . . . .
F9' F 0.09772(14) 0.6172(4) 0.25698(13) 0.0242(10) Uani 1 1 d . . . . .
F10 F 0.29402(19) 0.9989(4) 0.2083(2) 0.0298(15) Uani 1 1 d . . . . .
F10' F 0.14382(15) 0.4404(5) 0.21536(14) 0.0333(11) Uani 1 1 d . . . . .
F11 F 0.29100(14) 0.8855(5) 0.13123(15) 0.0323(11) Uani 1 1 d . . . . .
F11' F 0.22210(15) 0.3463(5) 0.24749(15) 0.0349(12) Uani 1 1 d . . . . .
F12 F 0.35871(13) 0.7368(4) 0.10446(13) 0.0221(9) Uani 1 1 d . . . . .
F12' F 0.25480(13) 0.4378(4) 0.32021(14) 0.0222(10) Uani 1 1 d . . . . .
F13 F 0.61035(13) 0.5462(4) 0.07123(13) 0.0217(9) Uani 1 1 d . . . . .
F13' F 0.21098(15) 0.9015(5) 0.25762(14) 0.0299(11) Uani 1 1 d . . . . .
F14 F 0.69859(17) 0.5211(4) 0.08063(17) 0.0255(12) Uani 1 1 d . . . . .
F14' F 0.19944(16) 0.7715(6) 0.18574(16) 0.0420(13) Uani 1 1 d . . . . .
F15 F 0.74462(13) 0.6909(4) 0.13054(14) 0.0263(10) Uani 1 1 d . . . . .
F15' F 0.24701(17) 0.5537(6) 0.17057(16) 0.0431(13) Uani 1 1 d . . . . .
F16 F 0.70183(13) 0.8690(4) 0.17538(13) 0.0234(9) Uani 1 1 d . . . . .
F16' F 0.31030(19) 0.4766(5) 0.2243(2) 0.0348(14) Uani 1 1 d . . . . .
F17 F 0.65552(13) 0.8735(4) 0.23867(13) 0.0251(10) Uani 1 1 d . . . . .
F17' F 0.38563(16) 0.5384(5) 0.23802(16) 0.0317(11) Uani 1 1 d . . . . .
F18 F 0.61040(15) 1.0549(5) 0.28051(14) 0.0326(11) Uani 1 1 d . . . . .
F18' F 0.4536(2) 0.4957(4) 0.2885(2) 0.0317(16) Uani 1 1 d . . . . .
F19 F 0.53227(15) 1.1494(4) 0.24970(15) 0.0315(11) Uani 1 1 d . . . . .
F19' F 0.45834(14) 0.6074(5) 0.36666(15) 0.0342(11) Uani 1 1 d . . . . .
F20 F 0.49696(14) 1.0548(4) 0.17842(14) 0.0235(10) Uani 1 1 d . . . . .
F20' F 0.39078(13) 0.7536(4) 0.39385(13) 0.0252(10) Uani 1 1 d . . . . .
O1 O 0.44452(14) 0.6638(4) 0.11143(14) 0.0119(9) Uani 1 1 d . . . . .
O1' O 0.21270(18) 0.8054(5) 0.41478(17) 0.0175(12) Uani 1 1 d . . . . .
O2 O 0.50298(15) 0.5820(4) 0.16743(14) 0.0137(10) Uani 1 1 d . . . . .
O2' O 0.24892(15) 0.5959(4) 0.38384(14) 0.0128(10) Uani 1 1 d . . . . .
O3 O 0.53505(16) 0.6762(4) 0.08636(15) 0.0118(10) Uani 1 1 d . . . . .
O3' O 0.30437(15) 0.8255(5) 0.38822(15) 0.0179(10) Uani 1 1 d . . . . .
O4 O 0.50065(14) 0.8908(4) 0.11609(14) 0.0114(9) Uani 1 1 d . . . . .
O4' O 0.24579(16) 0.9087(4) 0.33335(15) 0.0176(11) Uani 1 1 d . . . . .
C1 C 0.4706(3) 0.5042(6) 0.0465(3) 0.0112(18) Uani 1 1 d . . . . .
C1' C 0.2762(2) 0.8599(7) 0.4745(2) 0.0136(16) Uani 1 1 d . . . . .
C2 C 0.4720(2) 0.6242(7) 0.0256(2) 0.0130(16) Uani 1 1 d . . . . .
C2' C 0.2774(3) 0.9791(7) 0.4545(3) 0.0151(18) Uani 1 1 d . . . . .
C3 C 0.4656(2) 0.6259(7) -0.0182(2) 0.0158(16) Uani 1 1 d . . . . .
C3' C 0.2864(2) 1.0886(7) 0.4773(3) 0.0176(17) Uani 1 1 d . . . . .
C4 C 0.4571(3) 0.5149(8) -0.0406(3) 0.020(2) Uani 1 1 d . . . . .
C4' C 0.2935(3) 1.0827(8) 0.5206(3) 0.026(2) Uani 1 1 d . . . . .
C5 C 0.4551(3) 0.4003(7) -0.0205(3) 0.0200(17) Uani 1 1 d . . . . .
C5' C 0.2908(3) 0.9672(9) 0.5414(3) 0.025(2) Uani 1 1 d . . . . .
C6 C 0.4612(3) 0.3963(7) 0.0236(3) 0.0176(17) Uani 1 1 d . . . . .
C6' C 0.2831(3) 0.8557(7) 0.5179(2) 0.0165(16) Uani 1 1 d . . . . .
C7 C 0.5417(2) 0.3725(6) 0.1176(2) 0.0137(14) Uani 1 1 d . . . . .
C7' C 0.2207(2) 0.5757(7) 0.4784(2) 0.0139(15) Uani 1 1 d . . . . .
C8 C 0.5673(2) 0.3728(7) 0.1545(2) 0.0205(16) Uani 1 1 d . . . . .
H8 H 0.559860 0.429479 0.177119 0.025 Uiso 1 1 calc R U . . .
C8' C 0.1777(2) 0.6134(7) 0.4879(2) 0.0238(17) Uani 1 1 d . . . . .
H8' H 0.166121 0.692139 0.477011 0.029 Uiso 1 1 calc R U . . .
C9 C 0.6035(3) 0.2904(8) 0.1580(3) 0.0263(19) Uani 1 1 d . . . . .
H9 H 0.621009 0.290395 0.183219 0.032 Uiso 1 1 calc R U . . .
C9' C 0.1513(3) 0.5351(8) 0.5137(3) 0.0250(19) Uani 1 1 d . . . . .
H9' H 0.121782 0.562705 0.520824 0.030 Uiso 1 1 calc R U . . .
C10 C 0.6147(3) 0.2074(8) 0.1250(3) 0.0242(18) Uani 1 1 d . . . . .
H10 H 0.639599 0.150438 0.127588 0.029 Uiso 1 1 calc R U . . .
C10' C 0.1662(3) 0.4221(8) 0.5288(3) 0.0246(19) Uani 1 1 d . . . . .
H10' H 0.146940 0.368500 0.545238 0.029 Uiso 1 1 calc R U . . .
C11 C 0.5893(3) 0.2086(8) 0.0887(2) 0.0249(17) Uani 1 1 d . . . . .
H11 H 0.596647 0.152152 0.065946 0.030 Uiso 1 1 calc R U . . .
C11' C 0.2100(3) 0.3840(7) 0.5203(3) 0.0264(17) Uani 1 1 d . . . . .
H11' H 0.221473 0.306086 0.531935 0.032 Uiso 1 1 calc R U . . .
C12 C 0.5531(3) 0.2915(8) 0.0850(3) 0.0244(19) Uani 1 1 d . . . . .
H12 H 0.536005 0.292420 0.059536 0.029 Uiso 1 1 calc R U . . .
C12' C 0.2370(3) 0.4613(8) 0.4944(3) 0.0225(17) Uani 1 1 d . . . . .
H12' H 0.266718 0.434687 0.487871 0.027 Uiso 1 1 calc R U . . .
C13 C 0.4298(2) 0.3906(6) 0.1400(2) 0.0137(15) Uani 1 1 d . . . . .
C13' C 0.3253(2) 0.5842(6) 0.4431(2) 0.0122(13) Uani 1 1 d . . . . .
C14 C 0.3860(2) 0.4241(7) 0.1292(2) 0.0199(16) Uani 1 1 d . . . . .
H14 H 0.380244 0.488051 0.108233 0.024 Uiso 1 1 calc R U . . .
C14' C 0.3336(3) 0.4799(8) 0.4171(3) 0.020(2) Uani 1 1 d . . . . .
H14' H 0.311903 0.454554 0.396582 0.025 Uiso 1 1 calc R U . . .
C15 C 0.3513(3) 0.3622(8) 0.1495(3) 0.0263(18) Uani 1 1 d . . . . .
H15 H 0.321179 0.383683 0.142262 0.032 Uiso 1 1 calc R U . . .
C15' C 0.3734(3) 0.4121(8) 0.4206(3) 0.0274(18) Uani 1 1 d . . . . .
H15' H 0.378822 0.340320 0.402496 0.033 Uiso 1 1 calc R U . . .
C16 C 0.3589(3) 0.2695(7) 0.1803(3) 0.0262(18) Uani 1 1 d . . . . .
H16 H 0.334326 0.227818 0.193880 0.031 Uiso 1 1 calc R U . . .
C16' C 0.4050(3) 0.4470(8) 0.4498(3) 0.0254(18) Uani 1 1 d . . . . .
H16' H 0.432411 0.400226 0.451977 0.031 Uiso 1 1 calc R U . . .
C17 C 0.4028(3) 0.2380(8) 0.1911(3) 0.0286(19) Uani 1 1 d . . . . .
H17 H 0.408435 0.174329 0.212147 0.034 Uiso 1 1 calc R U . . .
C17' C 0.3968(3) 0.5531(8) 0.4768(3) 0.0249(18) Uani 1 1 d . . . . .
H17' H 0.418637 0.578334 0.497128 0.030 Uiso 1 1 calc R U . . .
C18 C 0.4386(3) 0.2991(7) 0.1712(3) 0.0221(19) Uani 1 1 d . . . . .
H18 H 0.468662 0.278565 0.178732 0.027 Uiso 1 1 calc R U . . .
C18' C 0.3572(2) 0.6194(7) 0.4736(2) 0.0205(16) Uani 1 1 d . . . . .
H18' H 0.351362 0.689898 0.492088 0.025 Uiso 1 1 calc R U . . .
C19 C 0.5298(2) 0.9003(7) 0.0219(2) 0.0154(15) Uani 1 1 d . . . . .
C19' C 0.2071(2) 1.1146(7) 0.3833(2) 0.0169(15) Uani 1 1 d . . . . .
C20 C 0.5698(2) 0.8436(7) 0.0088(2) 0.0204(16) Uani 1 1 d . . . . .
H20 H 0.577174 0.758396 0.017536 0.024 Uiso 1 1 calc R U . . .
C20' C 0.1941(3) 1.1900(7) 0.4180(3) 0.0214(18) Uani 1 1 d . . . . .
H20' H 0.209659 1.182963 0.444212 0.026 Uiso 1 1 calc R U . . .
C21 C 0.5988(3) 0.9126(8) -0.0173(3) 0.0270(19) Uani 1 1 d . . . . .
H21 H 0.626049 0.873854 -0.026483 0.032 Uiso 1 1 calc R U . . .
C21' C 0.1581(3) 1.2753(8) 0.4140(3) 0.0274(18) Uani 1 1 d . . . . .
H21' H 0.149423 1.327787 0.437361 0.033 Uiso 1 1 calc R U . . .
C22 C 0.5884(3) 1.0382(9) -0.0301(3) 0.032(2) Uani 1 1 d . . . . .
H22 H 0.608462 1.085279 -0.047716 0.038 Uiso 1 1 calc R U . . .
C22' C 0.1353(2) 1.2830(8) 0.3761(3) 0.0248(18) Uani 1 1 d . . . . .
H22' H 0.110391 1.339842 0.373666 0.030 Uiso 1 1 calc R U . . .
C23 C 0.5487(3) 1.0929(7) -0.0168(3) 0.0304(19) Uani 1 1 d . . . . .
H23 H 0.541605 1.178644 -0.025140 0.037 Uiso 1 1 calc R U . . .
C23' C 0.1478(3) 1.2109(8) 0.3421(3) 0.031(2) Uani 1 1 d . . . . .
H23' H 0.131902 1.218617 0.316074 0.037 Uiso 1 1 calc R U . . .
C24 C 0.5189(3) 1.0249(8) 0.0086(3) 0.025(2) Uani 1 1 d . . . . .
H24 H 0.491168 1.062936 0.016950 0.030 Uiso 1 1 calc R U . . .
C24' C 0.1839(2) 1.1257(8) 0.3452(2) 0.0215(17) Uani 1 1 d . . . . .
H24' H 0.192615 1.075398 0.321324 0.026 Uiso 1 1 calc R U . . .
C25 C 0.4252(2) 0.9101(6) 0.0568(2) 0.0143(14) Uani 1 1 d . . . . .
C25' C 0.3182(2) 1.1000(7) 0.3604(2) 0.0153(15) Uani 1 1 d . . . . .
C26 C 0.3933(2) 0.8823(7) 0.0258(2) 0.0191(16) Uani 1 1 d . . . . .
H26 H 0.398285 0.813620 0.006358 0.023 Uiso 1 1 calc R U . . .
C26' C 0.3100(3) 1.1932(8) 0.3304(3) 0.028(2) Uani 1 1 d . . . . .
H26' H 0.279767 1.214572 0.323523 0.033 Uiso 1 1 calc R U . . .
C27 C 0.3538(3) 0.9556(8) 0.0234(3) 0.0245(18) Uani 1 1 d . . . . .
H27 H 0.331921 0.936752 0.002291 0.029 Uiso 1 1 calc R U . . .
C27' C 0.3448(3) 1.2570(8) 0.3100(3) 0.031(2) Uani 1 1 d . . . . .
H27' H 0.338752 1.320566 0.288980 0.037 Uiso 1 1 calc R U . . .
C28 C 0.3469(3) 1.0536(8) 0.0511(3) 0.0260(19) Uani 1 1 d . . . . .
H28 H 0.319946 1.102558 0.049540 0.031 Uiso 1 1 calc R U . . .
C28' C 0.3884(3) 1.2263(7) 0.3207(3) 0.0279(19) Uani 1 1 d . . . . .
H28' H 0.412501 1.269865 0.306977 0.033 Uiso 1 1 calc R U . . .
C29 C 0.3788(2) 1.0835(7) 0.0820(3) 0.0237(17) Uani 1 1 d . . . . .
H29 H 0.373558 1.152767 0.101184 0.028 Uiso 1 1 calc R U . . .
C29' C 0.3978(3) 1.1342(8) 0.3507(3) 0.0267(18) Uani 1 1 d . . . . .
H29' H 0.428042 1.114393 0.357744 0.032 Uiso 1 1 calc R U . . .
C30 C 0.4184(3) 1.0115(7) 0.0848(3) 0.018(2) Uani 1 1 d . . . . .
H30 H 0.440368 1.031835 0.105581 0.021 Uiso 1 1 calc R U . . .
C30' C 0.3624(2) 1.0697(7) 0.3708(2) 0.0191(16) Uani 1 1 d . . . . .
H30' H 0.368552 1.005294 0.391457 0.023 Uiso 1 1 calc R U . . .
C31 C 0.5109(2) 0.6955(7) 0.2496(2) 0.0195(15) Uani 1 1 d . . . . .
C31' C 0.1178(2) 0.8653(6) 0.3966(2) 0.0172(15) Uani 1 1 d . . . . .
C32 C 0.5184(3) 0.7650(7) 0.2856(2) 0.0231(16) Uani 1 1 d . . . . .
C32' C 0.0729(2) 0.8801(7) 0.3903(2) 0.0203(16) Uani 1 1 d . . . . .
C33 C 0.4919(3) 0.8739(8) 0.2937(3) 0.0279(19) Uani 1 1 d . . . . .
C33' C 0.0504(2) 0.7989(7) 0.3631(2) 0.0211(17) Uani 1 1 d . . . . .
C34 C 0.4569(3) 0.9054(7) 0.2666(2) 0.0229(17) Uani 1 1 d . . . . .
C34' C 0.0735(2) 0.7093(7) 0.3401(2) 0.0170(15) Uani 1 1 d . . . . .
C35 C 0.3669(2) 0.9138(7) 0.2198(2) 0.0197(16) Uani 1 1 d . . . . .
C35' C 0.1335(2) 0.5647(7) 0.2768(2) 0.0182(16) Uani 1 1 d . . . . .
C36 C 0.3303(3) 0.9309(7) 0.1945(3) 0.0246(18) Uani 1 1 d . . . . .
C36' C 0.1585(3) 0.4780(8) 0.2541(3) 0.025(2) Uani 1 1 d . . . . .
C37 C 0.3282(2) 0.8726(7) 0.1553(2) 0.0216(17) Uani 1 1 d . . . . .
C37' C 0.1980(3) 0.4313(7) 0.2701(2) 0.0219(17) Uani 1 1 d . . . . .
C38 C 0.3636(2) 0.8000(7) 0.1412(2) 0.0179(16) Uani 1 1 d . . . . .
C38' C 0.2140(3) 0.4788(7) 0.3076(3) 0.0176(19) Uani 1 1 d . . . . .
C39 C 0.4400(3) 0.7077(7) 0.1524(3) 0.0152(17) Uani 1 1 d . . . . .
C39' C 0.2085(2) 0.6324(6) 0.3679(2) 0.0116(14) Uani 1 1 d . . . . .
C40 C 0.4719(2) 0.6669(6) 0.1805(2) 0.0111(14) Uani 1 1 d . . . . .
C40' C 0.1883(2) 0.7382(6) 0.3847(2) 0.0132(14) Uani 1 1 d . . . . .
C41 C 0.4758(2) 0.7269(7) 0.2215(2) 0.0167(15) Uani 1 1 d . . . . .
C41' C 0.1427(2) 0.7713(7) 0.3742(2) 0.0142(15) Uani 1 1 d . . . . .
C42 C 0.4456(2) 0.8284(7) 0.2321(2) 0.0169(15) Uani 1 1 d . . . . .
C42' C 0.1206(2) 0.6971(7) 0.3429(2) 0.0153(15) Uani 1 1 d . . . . .
C43 C 0.4050(2) 0.8471(7) 0.2063(2) 0.0169(15) Uani 1 1 d . . . . .
C43' C 0.1467(2) 0.6076(7) 0.3172(2) 0.0140(14) Uani 1 1 d . . . . .
C44 C 0.4029(2) 0.7863(7) 0.1654(2) 0.0137(15) Uani 1 1 d . . . . .
C44' C 0.1900(2) 0.5684(6) 0.3319(2) 0.0124(14) Uani 1 1 d . . . . .
C45 C 0.6306(2) 0.6205(6) 0.1005(2) 0.0136(14) Uani 1 1 d . . . . .
C45' C 0.2382(2) 0.8015(7) 0.2496(2) 0.0222(16) Uani 1 1 d . . . . .
C46 C 0.6761(2) 0.6066(6) 0.1047(2) 0.0158(15) Uani 1 1 d . . . . .
C46' C 0.2324(3) 0.7356(8) 0.2131(2) 0.0237(17) Uani 1 1 d . . . . .
C47 C 0.6992(2) 0.6920(7) 0.1307(2) 0.0208(17) Uani 1 1 d . . . . .
C47' C 0.2569(3) 0.6271(8) 0.2045(3) 0.0277(19) Uani 1 1 d . . . . .
C48 C 0.6772(2) 0.7819(7) 0.1542(2) 0.0165(15) Uani 1 1 d . . . . .
C48' C 0.2910(3) 0.5923(7) 0.2312(3) 0.0239(17) Uani 1 1 d . . . . .
C49 C 0.6195(2) 0.9260(7) 0.2199(2) 0.0180(16) Uani 1 1 d . . . . .
C49' C 0.3817(3) 0.5813(7) 0.2781(2) 0.0239(18) Uani 1 1 d . . . . .
C50 C 0.5961(3) 1.0154(7) 0.2425(3) 0.0171(19) Uani 1 1 d . . . . .
C50' C 0.4189(2) 0.5616(7) 0.3034(3) 0.0243(18) Uani 1 1 d . . . . .
C51 C 0.5551(2) 1.0610(7) 0.2272(2) 0.0209(16) Uani 1 1 d . . . . .
C51' C 0.4208(2) 0.6200(7) 0.3430(3) 0.0238(18) Uani 1 1 d . . . . .
C52 C 0.5382(3) 1.0137(7) 0.1901(3) 0.0162(19) Uani 1 1 d . . . . .
C52' C 0.3856(3) 0.6910(7) 0.3569(2) 0.0211(17) Uani 1 1 d . . . . .
C53 C 0.5409(2) 0.8543(7) 0.1309(2) 0.0132(14) Uani 1 1 d . . . . .
C53' C 0.3095(2) 0.7831(7) 0.3471(2) 0.0126(16) Uani 1 1 d . . . . .
C54 C 0.5601(2) 0.7451(6) 0.1148(2) 0.0123(14) Uani 1 1 d . . . . .
C54' C 0.2765(2) 0.8228(7) 0.3191(2) 0.0172(15) Uani 1 1 d . . . . .
C55 C 0.6062(2) 0.7136(7) 0.1232(2) 0.0129(14) Uani 1 1 d . . . . .
C55' C 0.2735(2) 0.7689(7) 0.2778(2) 0.0170(15) Uani 1 1 d . . . . .
C56 C 0.6300(2) 0.7912(6) 0.1535(2) 0.0131(14) Uani 1 1 d . . . . .
C56' C 0.3039(2) 0.6681(7) 0.2664(2) 0.0198(16) Uani 1 1 d . . . . .
C57 C 0.6045(2) 0.8804(6) 0.1801(2) 0.0129(14) Uani 1 1 d . . . . .
C57' C 0.3436(2) 0.6464(7) 0.2928(2) 0.0190(16) Uani 1 1 d . . . . .
C58 C 0.5610(2) 0.9203(6) 0.1662(2) 0.0131(14) Uani 1 1 d . . . . .
C58' C 0.3457(2) 0.7061(7) 0.3332(3) 0.0198(16) Uani 1 1 d . . . . .

loop_
_atom_site_aniso_label
_atom_site_aniso_U_11
_atom_site_aniso_U_22
_atom_site_aniso_U_33
_atom_site_aniso_U_23
_atom_site_aniso_U_13
_atom_site_aniso_U_12
Sb1 0.0100(3) 0.0130(2) 0.0108(3) 0.00025(18) -0.0014(3) 0.00068(16)
Sb1' 0.0149(2) 0.0112(2) 0.0119(2) -0.0013(2) -0.00322(17) 0.00123(17)
Sb2 0.0102(2) 0.0114(2) 0.0105(2) -0.0004(2) -0.00169(17) 0.00068(16)
Sb2' 0.0111(3) 0.0162(3) 0.0131(4) 0.00121(18) 0.0007(3) 0.00085(17)
F1 0.035(3) 0.017(2) 0.015(2) 0.0020(18) -0.0063(19) -0.0009(19)
F1' 0.030(2) 0.014(2) 0.031(2) -0.0028(18) -0.011(2) 0.0009(18)
F2 0.066(4) 0.034(3) 0.012(3) -0.007(2) -0.015(3) -0.001(3)
F2' 0.045(3) 0.025(3) 0.033(3) -0.014(2) -0.018(2) 0.004(2)
F3 0.050(3) 0.019(2) 0.029(3) -0.013(2) -0.016(2) -0.005(2)
F3' 0.044(3) 0.039(3) 0.012(3) -0.009(2) -0.009(2) 0.010(3)
F4 0.029(2) 0.0094(19) 0.025(2) -0.0007(17) -0.0050(18) -0.0031(17)
F4' 0.038(3) 0.024(2) 0.013(2) 0.0051(18) -0.0041(19) 0.003(2)
F5 0.023(2) 0.036(3) 0.025(2) -0.009(2) -0.0049(19) 0.011(2)
F5' 0.025(2) 0.024(2) 0.022(2) -0.0083(19) 0.0013(18) 0.0075(19)
F6 0.029(3) 0.054(3) 0.025(3) -0.009(2) -0.013(2) 0.004(2)
F6' 0.025(3) 0.031(2) 0.025(3) -0.004(2) 0.008(2) 0.016(2)
F7 0.053(3) 0.050(3) 0.030(3) -0.024(3) -0.009(2) 0.001(3)
F7' 0.013(2) 0.036(3) 0.046(3) 0.007(2) 0.0039(19) 0.0057(19)
F8 0.036(3) 0.027(3) 0.037(4) -0.014(2) 0.005(3) 0.000(2)
F8' 0.016(2) 0.034(3) 0.032(2) -0.001(2) -0.0043(18) -0.0072(19)
F9 0.029(3) 0.030(3) 0.029(3) -0.008(2) 0.014(2) 0.001(2)
F9' 0.023(2) 0.031(3) 0.019(2) -0.0029(19) -0.0118(18) -0.0020(19)
F10 0.017(3) 0.029(3) 0.042(4) 0.000(2) 0.016(3) 0.0083(17)
F10' 0.037(3) 0.040(3) 0.023(2) -0.020(2) -0.010(2) 0.003(2)
F11 0.014(2) 0.039(3) 0.044(3) 0.005(2) -0.001(2) 0.007(2)
F11' 0.032(3) 0.039(3) 0.033(3) -0.022(2) 0.000(2) 0.004(2)
F12 0.017(2) 0.030(2) 0.019(2) -0.0040(19) -0.0032(17) 0.0026(18)
F12' 0.015(2) 0.024(2) 0.027(2) -0.0120(19) -0.0035(18) 0.0068(18)
F13 0.018(2) 0.027(2) 0.020(2) -0.0088(19) 0.0002(17) 0.0032(18)
F13' 0.026(2) 0.039(3) 0.025(2) -0.005(2) -0.0052(19) 0.007(2)
F14 0.018(3) 0.031(3) 0.027(3) 0.000(2) 0.008(2) 0.0092(19)
F14' 0.026(3) 0.064(4) 0.036(3) -0.012(3) -0.012(2) -0.004(3)
F15 0.004(2) 0.039(3) 0.036(3) 0.006(2) -0.0013(17) 0.0025(18)
F15' 0.039(3) 0.054(3) 0.037(3) -0.027(3) -0.005(2) -0.005(3)
F16 0.015(2) 0.028(2) 0.027(2) -0.002(2) -0.0049(18) -0.0041(18)
F16' 0.039(3) 0.029(3) 0.037(3) -0.017(2) 0.004(3) 0.004(2)
F17 0.019(2) 0.035(3) 0.022(2) -0.006(2) -0.0104(17) 0.0048(19)
F17' 0.031(3) 0.036(3) 0.029(3) -0.011(2) 0.012(2) 0.002(2)
F18 0.034(3) 0.041(3) 0.023(2) -0.016(2) -0.011(2) 0.002(2)
F18' 0.025(3) 0.022(3) 0.048(4) -0.001(2) 0.011(3) 0.0086(18)
F19 0.031(2) 0.033(3) 0.030(3) -0.017(2) -0.004(2) 0.009(2)
F19' 0.021(2) 0.043(3) 0.038(3) 0.007(2) 0.002(2) 0.008(2)
F20 0.019(2) 0.023(2) 0.028(2) -0.008(2) -0.0078(19) 0.0112(19)
F20' 0.018(2) 0.034(2) 0.024(2) 0.001(2) 0.0025(18) 0.0002(18)
O1 0.014(2) 0.011(2) 0.011(2) -0.001(2) -0.0008(19) 0.0025(18)
O1' 0.020(3) 0.017(3) 0.015(3) -0.006(2) -0.006(2) 0.007(2)
O2 0.009(2) 0.019(3) 0.013(2) -0.0021(19) -0.0006(18) 0.0031(19)
O2' 0.013(2) 0.009(2) 0.017(3) -0.003(2) -0.004(2) -0.0034(18)
O3 0.011(2) 0.013(2) 0.012(2) 0.001(2) -0.002(2) 0.0011(18)
O3' 0.017(3) 0.022(3) 0.014(3) -0.002(2) -0.001(2) 0.003(2)
O4 0.007(2) 0.017(2) 0.011(2) -0.0018(19) -0.0034(19) 0.0061(18)
O4' 0.018(3) 0.017(3) 0.018(3) -0.001(2) 0.002(2) 0.006(2)
C1 0.011(4) 0.013(4) 0.009(4) -0.002(2) 0.003(3) 0.002(2)
C1' 0.007(3) 0.015(4) 0.019(4) -0.003(3) 0.003(3) -0.001(3)
C2 0.011(4) 0.014(4) 0.014(4) -0.005(3) -0.007(3) 0.001(3)
C2' 0.009(4) 0.018(4) 0.019(5) -0.001(3) -0.006(4) -0.002(3)
C3 0.016(4) 0.016(4) 0.015(4) 0.006(3) -0.001(3) 0.003(3)
C3' 0.015(4) 0.017(4) 0.021(4) 0.001(3) 0.000(3) 0.002(3)
C4 0.024(5) 0.031(5) 0.006(4) -0.004(3) -0.001(4) 0.002(3)
C4' 0.023(4) 0.024(4) 0.031(5) -0.017(4) -0.007(4) 0.002(3)
C5 0.027(4) 0.015(4) 0.019(4) -0.011(3) -0.011(3) 0.002(3)
C5' 0.022(5) 0.033(5) 0.019(5) -0.008(4) -0.012(4) 0.007(4)
C6 0.019(4) 0.013(4) 0.021(4) 0.000(3) -0.005(3) 0.003(3)
C6' 0.023(4) 0.012(4) 0.014(4) -0.006(3) -0.001(3) 0.002(3)
C7 0.011(3) 0.017(3) 0.013(4) 0.003(3) 0.000(3) 0.005(3)
C7' 0.011(3) 0.018(4) 0.013(4) -0.004(3) -0.003(3) -0.001(3)
C8 0.020(4) 0.027(4) 0.014(4) -0.008(3) -0.001(3) 0.008(3)
C8' 0.021(4) 0.023(4) 0.028(4) -0.002(3) 0.001(3) 0.007(3)
C9 0.024(4) 0.035(5) 0.019(4) -0.002(4) -0.009(3) 0.014(4)
C9' 0.009(4) 0.033(5) 0.032(5) -0.004(4) 0.007(3) 0.001(3)
C10 0.020(4) 0.026(4) 0.027(5) -0.001(4) 0.002(3) 0.007(3)
C10' 0.021(4) 0.028(4) 0.025(4) -0.004(3) 0.005(3) -0.008(3)
C11 0.024(4) 0.028(4) 0.022(4) -0.004(3) 0.002(3) 0.010(3)
C11' 0.027(4) 0.023(4) 0.029(4) 0.005(3) 0.003(3) -0.002(3)
C12 0.026(5) 0.026(4) 0.021(4) -0.002(3) -0.004(4) 0.002(3)
C12' 0.013(4) 0.030(4) 0.024(5) -0.004(4) 0.001(3) -0.001(3)
C13 0.014(4) 0.013(4) 0.015(4) -0.006(3) 0.004(3) 0.000(3)
C13' 0.011(3) 0.010(3) 0.015(4) 0.006(3) 0.002(3) 0.000(2)
C14 0.014(4) 0.020(4) 0.026(4) -0.004(3) -0.006(3) 0.001(3)
C14' 0.009(4) 0.023(4) 0.029(6) -0.006(4) -0.002(4) 0.005(3)
C15 0.016(4) 0.026(4) 0.038(5) -0.013(4) 0.001(3) -0.006(3)
C15' 0.025(4) 0.024(4) 0.033(5) 0.004(4) 0.003(4) 0.011(3)
C16 0.027(4) 0.020(4) 0.032(5) -0.003(4) 0.014(4) -0.005(3)
C16' 0.019(4) 0.031(5) 0.025(5) 0.008(4) 0.002(3) 0.005(3)
C17 0.039(5) 0.018(4) 0.029(5) -0.002(4) 0.005(4) 0.000(4)
C17' 0.024(4) 0.029(5) 0.022(5) 0.008(4) -0.007(3) -0.007(4)
C18 0.033(5) 0.017(4) 0.017(4) 0.000(3) -0.001(4) 0.007(3)
C18' 0.019(4) 0.024(4) 0.019(4) 0.001(3) 0.004(3) -0.002(3)
C19 0.018(4) 0.020(4) 0.009(3) 0.001(3) 0.001(3) -0.007(3)
C19' 0.008(3) 0.023(4) 0.019(4) 0.006(3) 0.000(3) -0.002(3)
C20 0.021(4) 0.020(4) 0.019(4) -0.002(3) 0.002(3) 0.002(3)
C20' 0.022(4) 0.027(4) 0.016(4) -0.005(3) -0.004(3) 0.006(3)
C21 0.023(4) 0.028(4) 0.030(5) -0.002(4) 0.007(3) -0.002(3)
C21' 0.022(4) 0.029(4) 0.031(5) -0.012(4) -0.008(3) 0.008(3)
C22 0.034(5) 0.036(5) 0.025(5) 0.005(4) 0.010(4) -0.012(4)
C22' 0.012(4) 0.035(5) 0.027(5) 0.005(4) 0.000(3) 0.008(3)
C23 0.047(5) 0.011(4) 0.033(5) -0.002(3) 0.010(4) -0.003(3)
C23' 0.024(4) 0.045(5) 0.023(5) 0.005(4) -0.003(4) 0.008(4)
C24 0.028(5) 0.022(4) 0.024(5) 0.003(4) 0.008(4) -0.003(3)
C24' 0.019(4) 0.030(4) 0.016(4) -0.001(3) 0.000(3) 0.005(3)
C25 0.015(3) 0.013(3) 0.015(4) 0.004(3) -0.001(3) 0.003(3)
C25' 0.017(4) 0.014(4) 0.015(4) 0.001(3) 0.005(3) -0.004(3)
C26 0.021(4) 0.023(4) 0.013(4) -0.002(3) 0.000(3) -0.001(3)
C26' 0.019(4) 0.022(5) 0.042(6) 0.006(4) 0.000(4) 0.003(3)
C27 0.013(4) 0.040(5) 0.020(4) 0.003(4) -0.005(3) 0.010(4)
C27' 0.032(5) 0.023(5) 0.038(5) 0.015(4) 0.011(4) 0.001(3)
C28 0.017(4) 0.023(4) 0.037(5) 0.006(4) -0.005(4) 0.012(3)
C28' 0.028(4) 0.017(4) 0.039(5) -0.005(4) 0.021(4) -0.006(3)
C29 0.024(4) 0.020(4) 0.027(4) -0.006(3) -0.001(3) -0.002(3)
C29' 0.017(4) 0.029(5) 0.034(5) -0.011(4) 0.005(3) -0.001(3)
C30 0.024(5) 0.015(4) 0.015(5) 0.001(3) -0.007(4) -0.003(3)
C30' 0.016(4) 0.020(4) 0.021(4) -0.001(3) 0.000(3) -0.004(3)
C31 0.014(4) 0.027(4) 0.018(4) -0.003(3) 0.001(3) 0.001(3)
C31' 0.021(4) 0.013(4) 0.017(4) 0.000(3) -0.001(3) 0.003(3)
C32 0.020(4) 0.029(4) 0.020(4) 0.003(3) -0.002(3) -0.003(3)
C32' 0.023(4) 0.021(4) 0.017(4) 0.003(3) 0.009(3) 0.010(3)
C33 0.032(5) 0.029(4) 0.022(4) -0.017(4) -0.001(4) -0.007(4)
C33' 0.012(4) 0.028(4) 0.024(4) 0.011(3) 0.001(3) 0.006(3)
C34 0.025(4) 0.018(4) 0.026(4) -0.008(3) 0.001(3) 0.003(3)
C34' 0.017(4) 0.021(4) 0.013(3) 0.004(3) -0.003(3) -0.007(3)
C35 0.023(4) 0.013(4) 0.023(4) -0.004(3) 0.012(3) 0.002(3)
C35' 0.019(4) 0.019(4) 0.017(4) 0.004(3) -0.007(3) -0.002(3)
C36 0.017(4) 0.022(4) 0.034(5) 0.004(4) 0.009(3) 0.006(3)
C36' 0.035(6) 0.027(4) 0.013(5) -0.013(4) 0.003(4) 0.000(4)
C37 0.015(4) 0.022(4) 0.028(4) 0.006(3) -0.002(3) 0.003(3)
C37' 0.024(4) 0.019(4) 0.023(4) -0.008(3) 0.005(3) 0.000(3)
C38 0.020(4) 0.018(4) 0.016(4) 0.002(3) 0.005(3) -0.002(3)
C38' 0.016(5) 0.016(4) 0.021(5) -0.003(3) -0.001(4) -0.001(3)
C39 0.013(4) 0.008(4) 0.024(5) -0.003(3) 0.007(3) 0.000(3)
C39' 0.011(3) 0.012(3) 0.011(3) 0.000(3) 0.004(3) 0.000(3)
C40 0.016(4) 0.007(3) 0.010(3) 0.000(3) 0.002(3) -0.004(3)
C40' 0.016(4) 0.016(3) 0.008(3) 0.000(3) -0.001(3) -0.001(3)
C41 0.016(3) 0.016(4) 0.018(4) 0.003(3) 0.007(3) -0.003(3)
C41' 0.016(4) 0.016(4) 0.011(4) 0.005(3) 0.001(3) 0.007(3)
C42 0.023(4) 0.017(4) 0.011(4) 0.002(3) 0.007(3) -0.002(3)
C42' 0.018(4) 0.016(4) 0.012(4) 0.008(3) 0.004(3) 0.001(3)
C43 0.017(4) 0.013(4) 0.021(4) 0.001(3) 0.004(3) 0.000(3)
C43' 0.014(3) 0.012(4) 0.016(4) 0.001(3) -0.003(3) -0.001(3)
C44 0.015(4) 0.016(4) 0.010(3) 0.003(3) 0.004(3) -0.001(3)
C44' 0.012(3) 0.011(3) 0.015(3) 0.005(3) 0.001(3) -0.003(3)
C45 0.016(4) 0.013(3) 0.011(3) 0.000(3) -0.001(3) 0.000(3)
C45' 0.018(4) 0.024(4) 0.025(4) 0.000(3) 0.005(3) 0.001(3)
C46 0.017(4) 0.015(4) 0.015(4) 0.005(3) 0.003(3) 0.003(3)
C46' 0.023(4) 0.031(4) 0.018(4) 0.000(3) -0.007(3) -0.003(3)
C47 0.011(4) 0.026(4) 0.025(4) 0.007(3) 0.002(3) 0.001(3)
C47' 0.024(4) 0.039(5) 0.020(4) -0.013(4) 0.002(3) -0.008(4)
C48 0.017(4) 0.020(4) 0.013(3) 0.008(3) -0.006(3) -0.003(3)
C48' 0.028(4) 0.019(4) 0.025(4) -0.007(3) 0.008(3) -0.005(3)
C49 0.010(3) 0.023(4) 0.021(4) -0.002(3) -0.005(3) -0.002(3)
C49' 0.023(4) 0.022(4) 0.026(4) -0.004(3) 0.016(3) -0.006(3)
C50 0.015(4) 0.023(4) 0.013(5) -0.004(3) -0.009(3) -0.007(3)
C50' 0.016(4) 0.016(4) 0.041(5) 0.004(3) 0.016(3) 0.002(3)
C51 0.022(4) 0.018(4) 0.023(4) -0.004(3) -0.002(3) 0.004(3)
C51' 0.014(4) 0.021(4) 0.036(5) 0.014(4) 0.007(3) -0.003(3)
C52 0.012(4) 0.020(4) 0.017(5) -0.005(3) -0.004(4) 0.002(3)
C52' 0.024(4) 0.018(4) 0.022(4) 0.002(3) 0.000(3) -0.005(3)
C53 0.009(3) 0.019(4) 0.011(3) 0.001(3) -0.001(3) 0.004(3)
C53' 0.018(4) 0.012(4) 0.009(4) 0.001(3) 0.000(3) -0.001(3)
C54 0.011(3) 0.013(3) 0.013(4) 0.002(3) -0.002(3) -0.003(3)
C54' 0.015(4) 0.015(4) 0.022(4) -0.001(3) 0.003(3) -0.001(3)
C55 0.017(4) 0.015(4) 0.008(3) 0.004(3) 0.003(3) -0.003(3)
C55' 0.019(4) 0.017(4) 0.015(4) 0.000(3) 0.005(3) -0.002(3)
C56 0.011(3) 0.013(3) 0.015(4) 0.004(3) 0.000(3) -0.003(3)
C56' 0.025(4) 0.020(4) 0.014(4) -0.002(3) 0.006(3) -0.004(3)
C57 0.017(3) 0.009(3) 0.013(3) 0.004(3) -0.002(3) -0.004(3)
C57' 0.018(4) 0.016(4) 0.024(4) 0.002(3) 0.007(3) 0.000(3)
C58 0.014(3) 0.011(3) 0.015(4) 0.001(3) 0.001(3) -0.001(3)
C58' 0.022(4) 0.011(4) 0.026(4) 0.007(3) 0.003(3) -0.001(3)

loop_
_atom_type_symbol
_atom_type_description
_atom_type_scat_dispersion_real
_atom_type_scat_dispersion_imag
_atom_type_scat_source
C C 0.0030 0.0020 'International Tables Vol C Tables 4.2.6.8 and 6.1.1.4'
H H 0.0000 0.0000 'International Tables Vol C Tables 4.2.6.8 and 6.1.1.4'
F F 0.0170 0.0100 'International Tables Vol C Tables 4.2.6.8 and 6.1.1.4'
O O 0.0110 0.0060 'International Tables Vol C Tables 4.2.6.8 and 6.1.1.4'
Sb Sb -0.5870 1.5460 'International Tables Vol C Tables 4.2.6.8 and 6.1.1.4'

loop_
_geom_angle_atom_site_label_1
_geom_angle_atom_site_label_2
_geom_angle_atom_site_label_3
_geom_angle
_geom_angle_site_symmetry_1
_geom_angle_site_symmetry_3
_geom_angle_publ_flag
O1 Sb1 Sb2 41.57(12) . . ?
O1 Sb1 O3 72.79(16) . . ?
O1 Sb1 C1 79.9(2) . . ?
O1 Sb1 C7 159.7(2) . . ?
O2 Sb1 Sb2 88.94(13) . . ?
O2 Sb1 O1 78.40(17) . . ?
O2 Sb1 O3 77.21(17) . . ?
O2 Sb1 C1 148.9(2) . . ?
O2 Sb1 C7 89.4(2) . . ?
O2 Sb1 C13 96.1(2) . . ?
O3 Sb1 Sb2 35.87(10) . . ?
C1 Sb1 Sb2 60.16(16) . . ?
C1 Sb1 O3 75.3(2) . . ?
C7 Sb1 Sb2 123.06(18) . . ?
C7 Sb1 O3 88.8(2) . . ?
C7 Sb1 C1 104.1(3) . . ?
C13 Sb1 Sb2 129.42(19) . . ?
C13 Sb1 O1 90.3(2) . . ?
C13 Sb1 O3 162.7(2) . . ?
C13 Sb1 C1 105.9(3) . . ?
C13 Sb1 C7 107.3(3) . . ?
O1' Sb1' Sb2' 46.73(15) . . ?
O1' Sb1' O3' 76.97(18) . . ?
O1' Sb1' C1' 79.7(2) . . ?
O1' Sb1' C7' 95.4(2) . . ?
O1' Sb1' C13' 160.1(2) . . ?
O2' Sb1' Sb2' 91.11(13) . . ?
O2' Sb1' O1' 78.56(19) . . ?
O2' Sb1' O3' 79.60(17) . . ?
O2' Sb1' C1' 150.5(2) . . ?
O2' Sb1' C7' 97.1(2) . . ?
O2' Sb1' C13' 90.7(2) . . ?
O3' Sb1' Sb2' 35.12(11) . . ?
C1' Sb1' Sb2' 59.4(2) . . ?
C1' Sb1' O3' 76.3(2) . . ?
C7' Sb1' Sb2' 138.63(19) . . ?
C7' Sb1' O3' 172.1(2) . . ?
C7' Sb1' C1' 104.5(3) . . ?
C13' Sb1' Sb2' 117.80(17) . . ?
C13' Sb1' O3' 84.7(2) . . ?
C13' Sb1' C1' 103.6(3) . . ?
C13' Sb1' C7' 102.6(3) . . ?
O1 Sb2 Sb1 35.47(10) . . ?
O3 Sb2 Sb1 45.46(13) . . ?
O3 Sb2 O1 76.05(16) . . ?
O3 Sb2 C2 79.4(2) . . ?
O3 Sb2 C25 160.5(2) . . ?
O4 Sb2 Sb1 91.47(13) . . ?
O4 Sb2 O1 80.24(16) . . ?
O4 Sb2 O3 78.43(17) . . ?
O4 Sb2 C2 151.1(2) . . ?
O4 Sb2 C19 97.0(2) . . ?
O4 Sb2 C25 89.8(2) . . ?
C2 Sb2 Sb1 59.7(2) . . ?
C2 Sb2 O1 76.6(2) . . ?
C19 Sb2 Sb1 135.8(2) . . ?
C19 Sb2 O1 170.1(2) . . ?
C19 Sb2 O3 94.1(2) . . ?
C19 Sb2 C2 102.9(3) . . ?
C19 Sb2 C25 102.9(3) . . ?
C25 Sb2 Sb1 120.48(18) . . ?
C25 Sb2 O1 86.7(2) . . ?
C25 Sb2 C2 105.7(3) . . ?
O3' Sb2' Sb1' 42.10(13) . . ?
O3' Sb2' C2' 79.5(3) . . ?
O4' Sb2' Sb1' 89.22(13) . . ?
O4' Sb2' O3' 78.49(18) . . ?
O4' Sb2' C2' 148.1(2) . . ?
O4' Sb2' C19' 89.6(2) . . ?
O4' Sb2' C25' 96.1(2) . . ?
C2' Sb2' Sb1' 59.1(2) . . ?
C19' Sb2' Sb1' 122.91(18) . . ?
C19' Sb2' O3' 160.1(2) . . ?
C19' Sb2' C2' 104.1(3) . . ?
C25' Sb2' Sb1' 130.09(19) . . ?
C25' Sb2' O3' 90.5(2) . . ?
C25' Sb2' C2' 107.0(3) . . ?
C25' Sb2' C19' 106.8(3) . . ?
Sb1 O1 Sb2 102.97(17) . . ?
C39 O1 Sb1 107.6(4) . . ?
C39 O1 Sb2 117.9(4) . . ?
C40' O1' Sb1' 109.4(4) . . ?
C40 O2 Sb1 111.5(4) . . ?
C39' O2' Sb1' 112.5(4) . . ?
Sb2 O3 Sb1 98.66(18) . . ?
C54 O3 Sb1 119.3(4) . . ?
C54 O3 Sb2 108.5(4) . . ?
Sb2' O3' Sb1' 102.78(18) . . ?
C53' O3' Sb1' 118.5(4) . . ?
C53' O3' Sb2' 107.9(4) . . ?
C53 O4 Sb2 111.9(4) . . ?
C54' O4' Sb2' 112.9(4) . . ?
C2 C1 Sb1 120.0(5) . . ?
C6 C1 Sb1 121.0(5) . . ?
C6 C1 C2 118.9(8) . . ?
C2' C1' Sb1' 120.9(6) . . ?
C6' C1' Sb1' 120.9(5) . . ?
C6' C1' C2' 118.2(7) . . ?
C1 C2 Sb2 120.0(6) . . ?
C3 C2 Sb2 121.9(5) . . ?
C3 C2 C1 118.1(7) . . ?
C1' C2' Sb2' 120.6(6) . . ?
C3' C2' Sb2' 119.2(6) . . ?
C3' C2' C1' 120.2(8) . . ?
F1 C3 C2 119.1(7) . . ?
F1 C3 C4 119.2(7) . . ?
C4 C3 C2 121.7(7) . . ?
F1' C3' C2' 121.6(8) . . ?
F1' C3' C4' 117.6(7) . . ?
C2' C3' C4' 120.8(8) . . ?
F2 C4 C3 118.4(7) . . ?
C5 C4 F2 121.3(8) . . ?
C5 C4 C3 120.2(8) . . ?
F2' C4' C3' 120.0(8) . . ?
F2' C4' C5' 119.8(9) . . ?
C5' C4' C3' 120.2(7) . . ?
F3 C5 C4 121.0(8) . . ?
F3 C5 C6 119.8(7) . . ?
C4 C5 C6 119.2(7) . . ?
F3' C5' C4' 119.9(8) . . ?
F3' C5' C6' 121.2(8) . . ?
C4' C5' C6' 118.8(8) . . ?
F4 C6 C1 121.2(7) . . ?
F4 C6 C5 116.9(7) . . ?
C1 C6 C5 121.9(7) . . ?
F4' C6' C1' 120.9(6) . . ?
F4' C6' C5' 117.4(7) . . ?
C1' C6' C5' 121.7(7) . . ?
C8 C7 Sb1 119.6(5) . . ?
C12 C7 Sb1 120.8(5) . . ?
C12 C7 C8 119.6(7) . . ?
C8' C7' Sb1' 122.6(5) . . ?
C8' C7' C12' 119.6(7) . . ?
C12' C7' Sb1' 117.8(5) . . ?
C7 C8 H8 120.2 . . ?
C9 C8 C7 119.6(7) . . ?
C9 C8 H8 120.2 . . ?
C7' C8' H8' 120.4 . . ?
C7' C8' C9' 119.3(7) . . ?
C9' C8' H8' 120.4 . . ?
C8 C9 H9 119.7 . . ?
C8 C9 C10 120.6(7) . . ?
C10 C9 H9 119.7 . . ?
C8' C9' H9' 119.0 . . ?
C10' C9' C8' 122.0(7) . . ?
C10' C9' H9' 119.0 . . ?
C9 C10 H10 120.4 . . ?
C11 C10 C9 119.1(7) . . ?
C11 C10 H10 120.4 . . ?
C9' C10' H10' 120.3 . . ?
C9' C10' C11' 119.3(7) . . ?
C11' C10' H10' 120.3 . . ?
C10 C11 H11 119.8 . . ?
C10 C11 C12 120.4(8) . . ?
C12 C11 H11 119.8 . . ?
C10' C11' H11' 120.3 . . ?
C10' C11' C12' 119.4(8) . . ?
C12' C11' H11' 120.3 . . ?
C7 C12 C11 120.6(8) . . ?
C7 C12 H12 119.7 . . ?
C11 C12 H12 119.7 . . ?
C7' C12' C11' 120.3(7) . . ?
C7' C12' H12' 119.8 . . ?
C11' C12' H12' 119.8 . . ?
C14 C13 Sb1 119.6(5) . . ?
C18 C13 Sb1 118.7(5) . . ?
C18 C13 C14 121.3(7) . . ?
C14' C13' Sb1' 120.6(6) . . ?
C14' C13' C18' 119.3(7) . . ?
C18' C13' Sb1' 120.0(5) . . ?
C13 C14 H14 120.9 . . ?
C15 C14 C13 118.2(7) . . ?
C15 C14 H14 120.9 . . ?
C13' C14' H14' 119.8 . . ?
C15' C14' C13' 120.3(8) . . ?
C15' C14' H14' 119.8 . . ?
C14 C15 H15 119.1 . . ?
C14 C15 C16 121.8(7) . . ?
C16 C15 H15 119.1 . . ?
C14' C15' H15' 119.7 . . ?
C16' C15' C14' 120.7(8) . . ?
C16' C15' H15' 119.7 . . ?
C15 C16 H16 120.4 . . ?
C15 C16 C17 119.2(7) . . ?
C17 C16 H16 120.4 . . ?
C15' C16' H16' 120.2 . . ?
C15' C16' C17' 119.5(7) . . ?
C17' C16' H16' 120.2 . . ?
C16 C17 H17 119.9 . . ?
C18 C17 C16 120.2(8) . . ?
C18 C17 H17 119.9 . . ?
C16' C17' H17' 120.1 . . ?
C18' C17' C16' 119.8(7) . . ?
C18' C17' H17' 120.1 . . ?
C13 C18 H18 120.5 . . ?
C17 C18 C13 119.1(8) . . ?
C17 C18 H18 120.5 . . ?
C13' C18' H18' 119.8 . . ?
C17' C18' C13' 120.4(7) . . ?
C17' C18' H18' 119.8 . . ?
C20 C19 Sb2 120.6(5) . . ?
C20 C19 C24 120.2(7) . . ?
C24 C19 Sb2 119.2(6) . . ?
C20' C19' Sb2' 120.6(5) . . ?
C24' C19' Sb2' 119.9(5) . . ?
C24' C19' C20' 119.4(7) . . ?
C19 C20 H20 120.3 . . ?
C19 C20 C21 119.4(7) . . ?
C21 C20 H20 120.3 . . ?
C19' C20' H20' 120.1 . . ?
C21' C20' C19' 119.8(7) . . ?
C21' C20' H20' 120.1 . . ?
C20 C21 H21 119.6 . . ?
C20 C21 C22 120.8(7) . . ?
C22 C21 H21 119.6 . . ?
C20' C21' H21' 120.2 . . ?
C22' C21' C20' 119.5(7) . . ?
C22' C21' H21' 120.2 . . ?
C21 C22 H22 120.5 . . ?
C23 C22 C21 119.0(7) . . ?
C23 C22 H22 120.5 . . ?
C21' C22' H22' 119.4 . . ?
C23' C22' C21' 121.2(7) . . ?
C23' C22' H22' 119.4 . . ?
C22 C23 H23 119.4 . . ?
C22 C23 C24 121.1(8) . . ?
C24 C23 H23 119.4 . . ?
C22' C23' H23' 119.9 . . ?
C22' C23' C24' 120.3(7) . . ?
C24' C23' H23' 119.9 . . ?
C19 C24 H24 120.3 . . ?
C23 C24 C19 119.5(8) . . ?
C23 C24 H24 120.3 . . ?
C19' C24' C23' 119.8(7) . . ?
C19' C24' H24' 120.1 . . ?
C23' C24' H24' 120.1 . . ?
C26 C25 Sb2 120.4(5) . . ?
C30 C25 Sb2 119.4(6) . . ?
C30 C25 C26 120.2(7) . . ?
C26' C25' Sb2' 120.0(6) . . ?
C26' C25' C30' 119.2(7) . . ?
C30' C25' Sb2' 120.6(5) . . ?
C25 C26 H26 120.1 . . ?
C25 C26 C27 119.9(7) . . ?
C27 C26 H26 120.1 . . ?
C25' C26' H26' 119.3 . . ?
C25' C26' C27' 121.4(8) . . ?
C27' C26' H26' 119.3 . . ?
C26 C27 H27 120.1 . . ?
C28 C27 C26 119.8(7) . . ?
C28 C27 H27 120.1 . . ?
C26' C27' H27' 120.7 . . ?
C28' C27' C26' 118.7(8) . . ?
C28' C27' H27' 120.7 . . ?
C27 C28 H28 119.5 . . ?
C27 C28 C29 121.0(7) . . ?
C29 C28 H28 119.5 . . ?
C27' C28' H28' 119.3 . . ?
C29' C28' C27' 121.4(7) . . ?
C29' C28' H28' 119.3 . . ?
C28 C29 H29 120.0 . . ?
C28 C29 C30 119.9(7) . . ?
C30 C29 H29 120.0 . . ?
C28' C29' H29' 120.3 . . ?
C28' C29' C30' 119.5(7) . . ?
C30' C29' H29' 120.3 . . ?
C25 C30 C29 119.3(8) . . ?
C25 C30 H30 120.4 . . ?
C29 C30 H30 120.4 . . ?
C25' C30' C29' 119.9(7) . . ?
C25' C30' H30' 120.1 . . ?
C29' C30' H30' 120.1 . . ?
F5 C31 C32 117.2(6) . . ?
F5 C31 C41 121.3(6) . . ?
C32 C31 C41 121.5(7) . . ?
F5' C31' C32' 117.5(6) . . ?
F5' C31' C41' 121.1(6) . . ?
C32' C31' C41' 121.3(7) . . ?
F6 C32 C31 121.1(7) . . ?
F6 C32 C33 119.7(7) . . ?
C31 C32 C33 119.1(7) . . ?
F6' C32' C31' 120.4(7) . . ?
F6' C32' C33' 119.4(7) . . ?
C31' C32' C33' 120.1(6) . . ?
F7 C33 C32 118.7(7) . . ?
F7 C33 C34 121.2(7) . . ?
C34 C33 C32 120.1(7) . . ?
F7' C33' C32' 120.1(7) . . ?
F7' C33' C34' 119.7(7) . . ?
C34' C33' C32' 120.0(7) . . ?
F8 C34 C33 115.0(7) . . ?
F8 C34 C42 122.7(7) . . ?
C33 C34 C42 121.8(7) . . ?
F8' C34' C33' 117.3(6) . . ?
F8' C34' C42' 120.3(6) . . ?
C33' C34' C42' 122.0(7) . . ?
F9 C35 C36 115.8(6) . . ?
F9 C35 C43 121.7(7) . . ?
C36 C35 C43 122.3(7) . . ?
F9' C35' C36' 116.9(7) . . ?
F9' C35' C43' 120.8(6) . . ?
C36' C35' C43' 122.0(7) . . ?
F10 C36 C35 120.9(7) . . ?
F10 C36 C37 118.6(7) . . ?
C35 C36 C37 120.4(7) . . ?
F10' C36' C35' 119.0(8) . . ?
F10' C36' C37' 120.5(7) . . ?
C35' C36' C37' 120.5(8) . . ?
F11 C37 C36 119.9(7) . . ?
F11 C37 C38 120.4(7) . . ?
C38 C37 C36 119.7(7) . . ?
F11' C37' C36' 119.8(7) . . ?
F11' C37' C38' 120.6(7) . . ?
C38' C37' C36' 119.4(7) . . ?
F12 C38 C37 117.6(6) . . ?
F12 C38 C44 120.8(6) . . ?
C37 C38 C44 121.5(7) . . ?
F12' C38' C37' 117.2(7) . . ?
F12' C38' C44' 120.5(7) . . ?
C37' C38' C44' 122.3(8) . . ?
O1 C39 C44 122.2(7) . . ?
C40 C39 O1 116.0(6) . . ?
C40 C39 C44 121.7(7) . . ?
O2' C39' C40' 118.3(6) . . ?
O2' C39' C44' 120.5(6) . . ?
C40' C39' C44' 121.0(6) . . ?
O2 C40 C39 118.9(6) . . ?
O2 C40 C41 120.2(6) . . ?
C39 C40 C41 120.4(6) . . ?
O1' C40' C41' 122.2(6) . . ?
C39' C40' O1' 116.2(6) . . ?
C39' C40' C41' 121.4(6) . . ?
C31 C41 C40 121.8(6) . . ?
C31 C41 C42 119.4(7) . . ?
C42 C41 C40 118.6(7) . . ?
C31' C41' C40' 123.0(7) . . ?
C31' C41' C42' 118.7(6) . . ?
C42' C41' C40' 118.0(6) . . ?
C34 C42 C41 117.1(7) . . ?
C34 C42 C43 123.8(7) . . ?
C41 C42 C43 119.1(6) . . ?
C34' C42' C41' 117.1(6) . . ?
C34' C42' C43' 123.6(7) . . ?
C41' C42' C43' 119.2(6) . . ?
C35 C43 C42 124.3(7) . . ?
C35 C43 C44 117.2(7) . . ?
C44 C43 C42 118.3(6) . . ?
C35' C43' C42' 123.9(6) . . ?
C35' C43' C44' 117.1(6) . . ?
C44' C43' C42' 118.9(6) . . ?
C38 C44 C39 122.9(7) . . ?
C38 C44 C43 118.6(6) . . ?
C39 C44 C43 118.3(6) . . ?
C38' C44' C39' 123.2(7) . . ?
C38' C44' C43' 118.1(7) . . ?
C39' C44' C43' 118.3(6) . . ?
F13 C45 C46 116.7(6) . . ?
F13 C45 C55 120.7(6) . . ?
C46 C45 C55 122.4(6) . . ?
F13' C45' C46' 118.2(7) . . ?
F13' C45' C55' 121.0(6) . . ?
C46' C45' C55' 120.7(7) . . ?
F14 C46 C45 120.5(6) . . ?
F14 C46 C47 120.3(6) . . ?
C45 C46 C47 118.8(6) . . ?
F14' C46' C47' 119.1(7) . . ?
C45' C46' F14' 119.8(7) . . ?
C45' C46' C47' 121.0(7) . . ?
F15 C47 C46 119.3(6) . . ?
F15 C47 C48 119.4(7) . . ?
C48 C47 C46 121.2(6) . . ?
F15' C47' C46' 120.3(7) . . ?
F15' C47' C48' 120.1(7) . . ?
C48' C47' C46' 119.6(7) . . ?
F16 C48 C47 117.9(6) . . ?
F16 C48 C56 120.5(6) . . ?
C47 C48 C56 121.4(7) . . ?
F16' C48' C47' 117.0(7) . . ?
F16' C48' C56' 120.2(7) . . ?
C47' C48' C56' 122.6(7) . . ?
F17 C49 C50 117.0(7) . . ?
F17 C49 C57 120.7(6) . . ?
C50 C49 C57 122.0(7) . . ?
F17' C49' C50' 115.1(6) . . ?
F17' C49' C57' 122.9(7) . . ?
C50' C49' C57' 122.0(7) . . ?
F18 C50 C49 121.0(7) . . ?
F18 C50 C51 118.9(7) . . ?
C49 C50 C51 119.9(7) . . ?
F18' C50' C49' 119.8(7) . . ?
F18' C50' C51' 120.7(7) . . ?
C49' C50' C51' 119.2(7) . . ?
F19 C51 C50 119.5(7) . . ?
F19 C51 C52 120.7(7) . . ?
C52 C51 C50 119.8(7) . . ?
F19' C51' C50' 119.2(6) . . ?
F19' C51' C52' 120.9(7) . . ?
C52' C51' C50' 119.8(7) . . ?
F20 C52 C51 117.2(7) . . ?
F20 C52 C58 120.7(7) . . ?
C51 C52 C58 122.0(8) . . ?
F20' C52' C51' 117.1(7) . . ?
F20' C52' C58' 120.1(7) . . ?
C51' C52' C58' 122.7(7) . . ?
O4 C53 C54 118.5(6) . . ?
O4 C53 C58 120.5(6) . . ?
C54 C53 C58 120.7(6) . . ?
O3' C53' C54' 115.3(6) . . ?
O3' C53' C58' 123.8(7) . . ?
C54' C53' C58' 120.9(7) . . ?
O3 C54 C55 121.6(6) . . ?
C53 C54 O3 116.6(6) . . ?
C53 C54 C55 121.3(6) . . ?
O4' C54' C53' 117.7(6) . . ?
O4' C54' C55' 121.2(7) . . ?
C53' C54' C55' 120.9(7) . . ?
C45 C55 C54 123.9(6) . . ?
C45 C55 C56 117.9(6) . . ?
C54 C55 C56 117.8(6) . . ?
C45' C55' C54' 122.0(7) . . ?
C45' C55' C56' 119.1(7) . . ?
C54' C55' C56' 118.5(7) . . ?
C48 C56 C55 117.6(6) . . ?
C48 C56 C57 123.6(6) . . ?
C55 C56 C57 118.7(6) . . ?
C48' C56' C55' 115.5(7) . . ?
C48' C56' C57' 125.6(7) . . ?
C55' C56' C57' 118.8(6) . . ?
C49 C57 C56 123.8(6) . . ?
C49 C57 C58 117.5(6) . . ?
C58 C57 C56 118.7(6) . . ?
C49' C57' C56' 122.7(7) . . ?
C49' C57' C58' 118.3(7) . . ?
C58' C57' C56' 118.7(6) . . ?
C52 C58 C53 123.0(6) . . ?
C52 C58 C57 118.3(7) . . ?
C57 C58 C53 118.4(6) . . ?
C52' C58' C57' 117.7(7) . . ?
C53' C58' C52' 122.7(7) . . ?
C53' C58' C57' 119.5(7) . . ?

loop_
_geom_bond_atom_site_label_1
_geom_bond_atom_site_label_2
_geom_bond_distance
_geom_bond_site_symmetry_2
_geom_bond_publ_flag
Sb1 Sb2 3.5666(7) . ?
Sb1 O1 2.124(4) . ?
Sb1 O2 2.016(5) . ?
Sb1 O3 2.572(5) . ?
Sb1 C1 2.148(9) . ?
Sb1 C7 2.125(6) . ?
Sb1 C13 2.107(7) . ?
Sb1' Sb2' 3.5942(7) . ?
Sb1' O1' 2.101(5) . ?
Sb1' O2' 2.021(4) . ?
Sb1' O3' 2.471(5) . ?
Sb1' C1' 2.151(7) . ?
Sb1' C7' 2.118(7) . ?
Sb1' C13' 2.115(6) . ?
Sb2 O1 2.428(4) . ?
Sb2 O3 2.114(5) . ?
Sb2 O4 2.026(4) . ?
Sb2 C2 2.164(7) . ?
Sb2 C19 2.105(7) . ?
Sb2 C25 2.118(6) . ?
Sb2' O3' 2.120(5) . ?
Sb2' O4' 1.989(5) . ?
Sb2' C2' 2.168(9) . ?
Sb2' C19' 2.108(7) . ?
Sb2' C25' 2.107(7) . ?
F1 C3 1.349(8) . ?
F1' C3' 1.338(9) . ?
F2 C4 1.355(10) . ?
F2' C4' 1.338(9) . ?
F3 C5 1.340(8) . ?
F3' C5' 1.329(10) . ?
F4 C6 1.352(8) . ?
F4' C6' 1.347(9) . ?
F5 C31 1.333(8) . ?
F5' C31' 1.345(8) . ?
F6 C32 1.331(9) . ?
F6' C32' 1.341(8) . ?
F7 C33 1.339(9) . ?
F7' C33' 1.338(8) . ?
F8 C34 1.333(9) . ?
F8' C34' 1.349(8) . ?
F9 C35 1.343(9) . ?
F9' C35' 1.349(8) . ?
F10 C36 1.359(9) . ?
F10' C36' 1.354(10) . ?
F11 C37 1.346(8) . ?
F11' C37' 1.340(8) . ?
F12 C38 1.338(8) . ?
F12' C38' 1.347(10) . ?
F13 C45 1.344(8) . ?
F13' C45' 1.339(9) . ?
F14 C46 1.345(8) . ?
F14' C46' 1.356(9) . ?
F15 C47 1.350(8) . ?
F15' C47' 1.345(9) . ?
F16 C48 1.340(8) . ?
F16' C48' 1.346(9) . ?
F17 C49 1.339(8) . ?
F17' C49' 1.343(9) . ?
F18 C50 1.335(10) . ?
F18' C50' 1.324(9) . ?
F19 C51 1.341(8) . ?
F19' C51' 1.349(9) . ?
F20 C52 1.349(10) . ?
F20' C52' 1.341(9) . ?
O1 C39 1.376(9) . ?
O1' C40' 1.381(8) . ?
O2 C40 1.341(8) . ?
O2' C39' 1.356(8) . ?
O3 C54 1.366(8) . ?
O3' C53' 1.377(9) . ?
O4 C53 1.341(8) . ?
O4' C54' 1.352(9) . ?
C1 C2 1.406(10) . ?
C1 C6 1.358(11) . ?
C1' C2' 1.386(11) . ?
C1' C6' 1.384(11) . ?
C2 C3 1.393(11) . ?
C2' C3' 1.369(11) . ?
C3 C4 1.372(11) . ?
C3' C4' 1.383(13) . ?
C4 C5 1.346(11) . ?
C4' C5' 1.365(13) . ?
C5 C6 1.402(11) . ?
C5' C6' 1.390(12) . ?
C7 C8 1.387(10) . ?
C7 C12 1.369(11) . ?
C7' C8' 1.368(10) . ?
C7' C12' 1.375(11) . ?
C8 H8 0.9500 . ?
C8 C9 1.379(10) . ?
C8' H8' 0.9500 . ?
C8' C9' 1.391(11) . ?
C9 H9 0.9500 . ?
C9 C10 1.388(11) . ?
C9' H9' 0.9500 . ?
C9' C10' 1.338(12) . ?
C10 H10 0.9500 . ?
C10 C11 1.371(11) . ?
C10' H10' 0.9500 . ?
C10' C11' 1.387(11) . ?
C11 H11 0.9500 . ?
C11 C12 1.381(11) . ?
C11' H11' 0.9500 . ?
C11' C12' 1.395(11) . ?
C12 H12 0.9500 . ?
C12' H12' 0.9500 . ?
C13 C14 1.390(10) . ?
C13 C18 1.389(11) . ?
C13' C14' 1.380(11) . ?
C13' C18' 1.397(10) . ?
C14 H14 0.9500 . ?
C14 C15 1.375(11) . ?
C14' H14' 0.9500 . ?
C14' C15' 1.380(11) . ?
C15 H15 0.9500 . ?
C15 C16 1.382(12) . ?
C15' H15' 0.9500 . ?
C15' C16' 1.366(11) . ?
C16 H16 0.9500 . ?
C16 C17 1.391(12) . ?
C16' H16' 0.9500 . ?
C16' C17' 1.409(13) . ?
C17 H17 0.9500 . ?
C17 C18 1.386(12) . ?
C17' H17' 0.9500 . ?
C17' C18' 1.367(11) . ?
C18 H18 0.9500 . ?
C18' H18' 0.9500 . ?
C19 C20 1.387(10) . ?
C19 C24 1.394(11) . ?
C19' C20' 1.400(11) . ?
C19' C24' 1.389(10) . ?
C20 H20 0.9500 . ?
C20 C21 1.389(11) . ?
C20' H20' 0.9500 . ?
C20' C21' 1.391(11) . ?
C21 H21 0.9500 . ?
C21 C22 1.396(13) . ?
C21' H21' 0.9500 . ?
C21' C22' 1.377(11) . ?
C22 H22 0.9500 . ?
C22 C23 1.374(12) . ?
C22' H22' 0.9500 . ?
C22' C23' 1.358(12) . ?
C23 H23 0.9500 . ?
C23 C24 1.387(11) . ?
C23' H23' 0.9500 . ?
C23' C24' 1.392(11) . ?
C24 H24 0.9500 . ?
C24' H24' 0.9500 . ?
C25 C26 1.392(10) . ?
C25 C30 1.386(11) . ?
C25' C26' 1.372(11) . ?
C25' C30' 1.391(10) . ?
C26 H26 0.9500 . ?
C26 C27 1.401(10) . ?
C26' H26' 0.9500 . ?
C26' C27' 1.389(12) . ?
C27 H27 0.9500 . ?
C27 C28 1.355(12) . ?
C27' H27' 0.9500 . ?
C27' C28' 1.376(12) . ?
C28 H28 0.9500 . ?
C28 C29 1.393(11) . ?
C28' H28' 0.9500 . ?
C28' C29' 1.371(12) . ?
C29 H29 0.9500 . ?
C29 C30 1.397(12) . ?
C29' H29' 0.9500 . ?
C29' C30' 1.398(10) . ?
C30 H30 0.9500 . ?
C30' H30' 0.9500 . ?
C31 C32 1.361(10) . ?
C31 C41 1.408(10) . ?
C31' C32' 1.360(10) . ?
C31' C41' 1.410(10) . ?
C32 C33 1.398(11) . ?
C32' C33' 1.374(11) . ?
C33 C34 1.386(11) . ?
C33' C34' 1.364(10) . ?
C34 C42 1.389(10) . ?
C34' C42' 1.409(10) . ?
C35 C36 1.362(11) . ?
C35 C43 1.394(10) . ?
C35' C36' 1.366(11) . ?
C35' C43' 1.405(10) . ?
C36 C37 1.377(11) . ?
C36' C37' 1.366(13) . ?
C37 C38 1.369(10) . ?
C37' C38' 1.365(12) . ?
C38 C44 1.404(10) . ?
C38' C44' 1.398(11) . ?
C39 C40 1.364(10) . ?
C39 C44 1.430(10) . ?
C39' C40' 1.357(9) . ?
C39' C44' 1.425(9) . ?
C40 C41 1.437(10) . ?
C40' C41' 1.438(9) . ?
C41 C42 1.423(10) . ?
C41' C42' 1.413(10) . ?
C42 C43 1.469(10) . ?
C42' C43' 1.453(10) . ?
C43 C44 1.434(10) . ?
C43' C44' 1.428(9) . ?
C45 C46 1.366(9) . ?
C45 C55 1.401(10) . ?
C45' C46' 1.349(11) . ?
C45' C55' 1.414(11) . ?
C46 C47 1.388(10) . ?
C46' C47' 1.365(11) . ?
C47 C48 1.358(10) . ?
C47' C48' 1.365(12) . ?
C48 C56 1.407(10) . ?
C48' C56' 1.413(10) . ?
C49 C50 1.359(11) . ?
C49 C57 1.413(10) . ?
C49' C50' 1.380(11) . ?
C49' C57' 1.397(10) . ?
C50 C51 1.393(11) . ?
C50' C51' 1.387(12) . ?
C51 C52 1.364(12) . ?
C51' C52' 1.351(11) . ?
C52 C58 1.401(11) . ?
C52' C58' 1.412(11) . ?
C53 C54 1.364(9) . ?
C53 C58 1.434(10) . ?
C53' C54' 1.379(10) . ?
C53' C58' 1.410(10) . ?
C54 C55 1.434(9) . ?
C54' C55' 1.421(10) . ?
C55 C56 1.436(10) . ?
C55' C56' 1.427(10) . ?
C56 C57 1.459(10) . ?
C56' C57' 1.462(11) . ?
C57 C58 1.428(9) . ?
C57' C58' 1.415(11) . ?

loop_
_geom_torsion_atom_site_label_1
_geom_torsion_atom_site_label_2
_geom_torsion_atom_site_label_3
_geom_torsion_atom_site_label_4
_geom_torsion
_geom_torsion_site_symmetry_1
_geom_torsion_site_symmetry_2
_geom_torsion_site_symmetry_3
_geom_torsion_site_symmetry_4
_geom_torsion_publ_flag
Sb1 O1 C39 C40 22.0(7) . . . . ?
Sb1 O1 C39 C44 -155.0(6) . . . . ?
Sb1 O2 C40 C39 -17.4(7) . . . . ?
Sb1 O2 C40 C41 171.1(5) . . . . ?
Sb1 O3 C54 C53 -91.6(6) . . . . ?
Sb1 O3 C54 C55 96.1(6) . . . . ?
Sb1 C1 C2 Sb2 -2.6(9) . . . . ?
Sb1 C1 C2 C3 176.3(6) . . . . ?
Sb1 C1 C6 F4 4.1(11) . . . . ?
Sb1 C1 C6 C5 -176.0(6) . . . . ?
Sb1 C7 C8 C9 177.1(6) . . . . ?
Sb1 C7 C12 C11 -176.7(6) . . . . ?
Sb1 C13 C14 C15 -175.1(5) . . . . ?
Sb1 C13 C18 C17 175.3(6) . . . . ?
Sb1' O1' C40' C39' -19.0(7) . . . . ?
Sb1' O1' C40' C41' 155.8(5) . . . . ?
Sb1' O2' C39' C40' 13.2(7) . . . . ?
Sb1' O2' C39' C44' -172.7(5) . . . . ?
Sb1' O3' C53' C54' 92.6(6) . . . . ?
Sb1' O3' C53' C58' -88.3(7) . . . . ?
Sb1' C1' C2' Sb2' 2.1(9) . . . . ?
Sb1' C1' C2' C3' -178.5(6) . . . . ?
Sb1' C1' C6' F4' 0.3(10) . . . . ?
Sb1' C1' C6' C5' -179.3(6) . . . . ?
Sb1' C7' C8' C9' 179.3(6) . . . . ?
Sb1' C7' C12' C11' -179.4(6) . . . . ?
Sb1' C13' C14' C15' -178.5(6) . . . . ?
Sb1' C13' C18' C17' 179.1(6) . . . . ?
Sb2 O1 C39 C40 -93.7(6) . . . . ?
Sb2 O1 C39 C44 89.2(7) . . . . ?
Sb2 O3 C54 C53 20.1(7) . . . . ?
Sb2 O3 C54 C55 -152.2(5) . . . . ?
Sb2 O4 C53 C54 -15.2(7) . . . . ?
Sb2 O4 C53 C58 171.6(5) . . . . ?
Sb2 C2 C3 F1 -1.2(10) . . . . ?
Sb2 C2 C3 C4 -179.5(6) . . . . ?
Sb2 C19 C20 C21 179.9(6) . . . . ?
Sb2 C19 C24 C23 179.0(6) . . . . ?
Sb2 C25 C26 C27 179.4(6) . . . . ?
Sb2 C25 C30 C29 -179.2(6) . . . . ?
Sb2' O3' C53' C54' -23.6(7) . . . . ?
Sb2' O3' C53' C58' 155.5(6) . . . . ?
Sb2' O4' C54' C53' 15.5(8) . . . . ?
Sb2' O4' C54' C55' -168.4(5) . . . . ?
Sb2' C2' C3' F1' -3.6(10) . . . . ?
Sb2' C2' C3' C4' 178.0(6) . . . . ?
Sb2' C19' C20' C21' 175.4(6) . . . . ?
Sb2' C19' C24' C23' -176.0(6) . . . . ?
Sb2' C25' C26' C27' -174.9(7) . . . . ?
Sb2' C25' C30' C29' 175.5(5) . . . . ?
F1 C3 C4 F2 2.0(12) . . . . ?
F1 C3 C4 C5 -178.9(7) . . . . ?
F1' C3' C4' F2' 1.3(11) . . . . ?
F1' C3' C4' C5' -179.6(7) . . . . ?
F2 C4 C5 F3 -2.5(14) . . . . ?
F2 C4 C5 C6 179.8(8) . . . . ?
F2' C4' C5' F3' -1.2(13) . . . . ?
F2' C4' C5' C6' -177.6(7) . . . . ?
F3 C5 C6 F4 0.0(11) . . . . ?
F3 C5 C6 C1 -179.9(7) . . . . ?
F3' C5' C6' F4' 1.0(12) . . . . ?
F3' C5' C6' C1' -179.3(8) . . . . ?
F5 C31 C32 F6 -3.2(11) . . . . ?
F5 C31 C32 C33 174.8(7) . . . . ?
F5 C31 C41 C40 -7.6(11) . . . . ?
F5 C31 C41 C42 178.0(6) . . . . ?
F5' C31' C32' F6' 2.7(10) . . . . ?
F5' C31' C32' C33' -174.2(6) . . . . ?
F5' C31' C41' C40' 7.4(11) . . . . ?
F5' C31' C41' C42' -179.0(6) . . . . ?
F6 C32 C33 F7 3.7(11) . . . . ?
F6 C32 C33 C34 -177.9(7) . . . . ?
F6' C32' C33' F7' -5.8(10) . . . . ?
F6' C32' C33' C34' 178.4(6) . . . . ?
F7 C33 C34 F8 8.2(12) . . . . ?
F7 C33 C34 C42 -178.9(7) . . . . ?
F7' C33' C34' F8' -4.0(10) . . . . ?
F7' C33' C34' C42' -176.5(6) . . . . ?
F8 C34 C42 C41 162.6(7) . . . . ?
F8 C34 C42 C43 -16.8(11) . . . . ?
F8' C34' C42' C41' -165.0(6) . . . . ?
F8' C34' C42' C43' 11.1(10) . . . . ?
F9 C35 C36 F10 6.1(10) . . . . ?
F9 C35 C36 C37 -169.9(7) . . . . ?
F9 C35 C43 C42 -6.1(11) . . . . ?
F9 C35 C43 C44 169.8(6) . . . . ?
F9' C35' C36' F10' -6.4(12) . . . . ?
F9' C35' C36' C37' 172.8(7) . . . . ?
F9' C35' C43' C42' 8.0(11) . . . . ?
F9' C35' C43' C44' -166.5(6) . . . . ?
F10 C36 C37 F11 1.1(11) . . . . ?
F10 C36 C37 C38 -177.8(7) . . . . ?
F10' C36' C37' F11' -0.8(13) . . . . ?
F10' C36' C37' C38' 174.5(8) . . . . ?
F11 C37 C38 F12 -4.1(10) . . . . ?
F11 C37 C38 C44 179.3(6) . . . . ?
F11' C37' C38' F12' 0.8(11) . . . . ?
F11' C37' C38' C44' 179.4(7) . . . . ?
F12 C38 C44 C39 1.3(10) . . . . ?
F12 C38 C44 C43 -174.7(6) . . . . ?
F12' C38' C44' C39' 7.4(11) . . . . ?
F12' C38' C44' C43' -179.4(6) . . . . ?
F13 C45 C46 F14 -0.6(9) . . . . ?
F13 C45 C46 C47 172.2(6) . . . . ?
F13 C45 C55 C54 -5.7(10) . . . . ?
F13 C45 C55 C56 -179.0(6) . . . . ?
F13' C45' C46' F14' 0.0(11) . . . . ?
F13' C45' C46' C47' -175.2(7) . . . . ?
F13' C45' C55' C54' 12.3(11) . . . . ?
F13' C45' C55' C56' -175.1(6) . . . . ?
F14 C46 C47 F15 2.0(10) . . . . ?
F14 C46 C47 C48 177.7(6) . . . . ?
F14' C46' C47' F15' -3.2(12) . . . . ?
F14' C46' C47' C48' 178.0(7) . . . . ?
F15 C47 C48 F16 2.0(10) . . . . ?
F15 C47 C48 C56 176.5(6) . . . . ?
F15' C47' C48' F16' -6.9(11) . . . . ?
F15' C47' C48' C56' 177.6(7) . . . . ?
F16 C48 C56 C55 166.6(6) . . . . ?
F16 C48 C56 C57 -9.6(10) . . . . ?
F16' C48' C56' C55' -162.8(7) . . . . ?
F16' C48' C56' C57' 13.4(11) . . . . ?
F17 C49 C50 F18 4.4(11) . . . . ?
F17 C49 C50 C51 -171.4(7) . . . . ?
F17 C49 C57 C56 -10.5(10) . . . . ?
F17 C49 C57 C58 166.7(6) . . . . ?
F17' C49' C50' F18' -5.0(10) . . . . ?
F17' C49' C50' C51' 170.0(7) . . . . ?
F17' C49' C57' C56' 3.0(11) . . . . ?
F17' C49' C57' C58' -169.7(7) . . . . ?
F18 C50 C51 F19 4.2(11) . . . . ?
F18 C50 C51 C52 -174.5(7) . . . . ?
F18' C50' C51' F19' -0.9(11) . . . . ?
F18' C50' C51' C52' 177.4(7) . . . . ?
F19 C51 C52 F20 -3.1(11) . . . . ?
F19 C51 C52 C58 -179.3(7) . . . . ?
F19' C51' C52' F20' 3.5(10) . . . . ?
F19' C51' C52' C58' -179.8(6) . . . . ?
F20 C52 C58 C53 -6.2(12) . . . . ?
F20 C52 C58 C57 179.9(6) . . . . ?
F20' C52' C58' C53' -1.6(11) . . . . ?
F20' C52' C58' C57' 174.9(6) . . . . ?
O1 C39 C40 O2 -4.3(9) . . . . ?
O1 C39 C40 C41 167.2(6) . . . . ?
O1 C39 C44 C38 15.3(11) . . . . ?
O1 C39 C44 C43 -168.7(6) . . . . ?
O1' C40' C41' C31' -6.7(11) . . . . ?
O1' C40' C41' C42' 179.7(6) . . . . ?
O2 C40 C41 C31 -2.6(10) . . . . ?
O2 C40 C41 C42 172.0(6) . . . . ?
O2' C39' C40' O1' 4.6(9) . . . . ?
O2' C39' C40' C41' -170.3(6) . . . . ?
O2' C39' C44' C38' -8.8(10) . . . . ?
O2' C39' C44' C43' 177.9(6) . . . . ?
O3 C54 C55 C45 6.6(10) . . . . ?
O3 C54 C55 C56 180.0(6) . . . . ?
O3' C53' C54' O4' 6.8(10) . . . . ?
O3' C53' C54' C55' -169.3(6) . . . . ?
O3' C53' C58' C52' -16.0(11) . . . . ?
O3' C53' C58' C57' 167.5(6) . . . . ?
O4 C53 C54 O3 -4.2(9) . . . . ?
O4 C53 C54 C55 168.2(6) . . . . ?
O4 C53 C58 C52 8.1(11) . . . . ?
O4 C53 C58 C57 -178.1(6) . . . . ?
O4' C54' C55' C45' -0.4(11) . . . . ?
O4' C54' C55' C56' -173.0(6) . . . . ?
C1 C2 C3 F1 180.0(7) . . . . ?
C1 C2 C3 C4 1.7(12) . . . . ?
C1' C2' C3' F1' 177.0(7) . . . . ?
C1' C2' C3' C4' -1.4(12) . . . . ?
C2 C1 C6 F4 -176.7(7) . . . . ?
C2 C1 C6 C5 3.3(12) . . . . ?
C2 C3 C4 F2 -179.6(8) . . . . ?
C2 C3 C4 C5 -0.5(14) . . . . ?
C2' C1' C6' F4' -179.9(7) . . . . ?
C2' C1' C6' C5' 0.4(12) . . . . ?
C2' C3' C4' F2' 179.7(7) . . . . ?
C2' C3' C4' C5' -1.2(13) . . . . ?
C3 C4 C5 F3 178.4(7) . . . . ?
C3 C4 C5 C6 0.7(14) . . . . ?
C3' C4' C5' F3' 179.7(8) . . . . ?
C3' C4' C5' C6' 3.3(13) . . . . ?
C4 C5 C6 F4 177.8(7) . . . . ?
C4 C5 C6 C1 -2.1(13) . . . . ?
C4' C5' C6' F4' 177.4(7) . . . . ?
C4' C5' C6' C1' -2.9(13) . . . . ?
C6 C1 C2 Sb2 178.2(6) . . . . ?
C6 C1 C2 C3 -3.0(12) . . . . ?
C6' C1' C2' Sb2' -177.7(6) . . . . ?
C6' C1' C2' C3' 1.7(12) . . . . ?
C7 C8 C9 C10 0.1(12) . . . . ?
C7' C8' C9' C10' -1.6(12) . . . . ?
C8 C7 C12 C11 1.2(12) . . . . ?
C8 C9 C10 C11 0.3(13) . . . . ?
C8' C7' C12' C11' -0.2(12) . . . . ?
C8' C9' C10' C11' 3.1(13) . . . . ?
C9 C10 C11 C12 0.1(12) . . . . ?
C9' C10' C11' C12' -3.0(12) . . . . ?
C10 C11 C12 C7 -0.8(13) . . . . ?
C10' C11' C12' C7' 1.6(13) . . . . ?
C12 C7 C8 C9 -0.8(12) . . . . ?
C12' C7' C8' C9' 0.1(11) . . . . ?
C13 C14 C15 C16 0.4(11) . . . . ?
C13' C14' C15' C16' 0.0(13) . . . . ?
C14 C13 C18 C17 1.5(11) . . . . ?
C14 C15 C16 C17 0.1(12) . . . . ?
C14' C13' C18' C17' 1.5(11) . . . . ?
C14' C15' C16' C17' 0.4(13) . . . . ?
C15 C16 C17 C18 0.1(12) . . . . ?
C15' C16' C17' C18' 0.3(13) . . . . ?
C16 C17 C18 C13 -0.8(12) . . . . ?
C16' C17' C18' C13' -1.2(12) . . . . ?
C18 C13 C14 C15 -1.3(11) . . . . ?
C18' C13' C14' C15' -0.9(12) . . . . ?
C19 C20 C21 C22 0.5(12) . . . . ?
C19' C20' C21' C22' 1.1(12) . . . . ?
C20 C19 C24 C23 -1.7(12) . . . . ?
C20 C21 C22 C23 -0.5(13) . . . . ?
C20' C19' C24' C23' -0.4(11) . . . . ?
C20' C21' C22' C23' -1.4(13) . . . . ?
C21 C22 C23 C24 -0.7(13) . . . . ?
C21' C22' C23' C24' 0.9(13) . . . . ?
C22 C23 C24 C19 1.8(13) . . . . ?
C22' C23' C24' C19' 0.0(12) . . . . ?
C24 C19 C20 C21 0.6(11) . . . . ?
C24' C19' C20' C21' -0.2(11) . . . . ?
C25 C26 C27 C28 0.1(12) . . . . ?
C25' C26' C27' C28' -0.8(14) . . . . ?
C26 C25 C30 C29 1.3(12) . . . . ?
C26 C27 C28 C29 0.6(13) . . . . ?
C26' C25' C30' C29' 0.0(11) . . . . ?
C26' C27' C28' C29' 0.4(13) . . . . ?
C27 C28 C29 C30 -0.4(13) . . . . ?
C27' C28' C29' C30' 0.2(12) . . . . ?
C28 C29 C30 C25 -0.6(12) . . . . ?
C28' C29' C30' C25' -0.4(11) . . . . ?
C30 C25 C26 C27 -1.1(11) . . . . ?
C30' C25' C26' C27' 0.6(13) . . . . ?
C31 C32 C33 F7 -174.4(7) . . . . ?
C31 C32 C33 C34 4.0(12) . . . . ?
C31 C41 C42 C34 10.3(10) . . . . ?
C31 C41 C42 C43 -170.3(6) . . . . ?
C31' C32' C33' F7' 171.2(6) . . . . ?
C31' C32' C33' C34' -4.6(11) . . . . ?
C31' C41' C42' C34' -8.8(10) . . . . ?
C31' C41' C42' C43' 175.0(6) . . . . ?
C32 C31 C41 C40 170.5(7) . . . . ?
C32 C31 C41 C42 -4.0(11) . . . . ?
C32 C33 C34 F8 -170.2(7) . . . . ?
C32 C33 C34 C42 2.7(12) . . . . ?
C32' C31' C41' C40' -169.6(7) . . . . ?
C32' C31' C41' C42' 4.0(11) . . . . ?
C32' C33' C34' F8' 171.9(6) . . . . ?
C32' C33' C34' C42' -0.6(11) . . . . ?
C33 C34 C42 C41 -9.8(11) . . . . ?
C33 C34 C42 C43 170.8(7) . . . . ?
C33' C34' C42' C41' 7.3(10) . . . . ?
C33' C34' C42' C43' -176.6(7) . . . . ?
C34 C42 C43 C35 -20.8(11) . . . . ?
C34 C42 C43 C44 163.3(7) . . . . ?
C34' C42' C43' C35' 27.8(10) . . . . ?
C34' C42' C43' C44' -157.8(7) . . . . ?
C35 C36 C37 F11 177.1(7) . . . . ?
C35 C36 C37 C38 -1.8(11) . . . . ?
C35 C43 C44 C38 1.7(10) . . . . ?
C35 C43 C44 C39 -174.5(6) . . . . ?
C35' C36' C37' F11' -180.0(7) . . . . ?
C35' C36' C37' C38' -4.6(13) . . . . ?
C35' C43' C44' C38' -7.4(10) . . . . ?
C35' C43' C44' C39' 166.2(6) . . . . ?
C36 C35 C43 C42 178.7(7) . . . . ?
C36 C35 C43 C44 -5.4(11) . . . . ?
C36 C37 C38 F12 174.8(6) . . . . ?
C36 C37 C38 C44 -1.8(11) . . . . ?
C36' C35' C43' C42' -178.4(7) . . . . ?
C36' C35' C43' C44' 7.0(11) . . . . ?
C36' C37' C38' F12' -174.5(7) . . . . ?
C36' C37' C38' C44' 4.1(13) . . . . ?
C37 C38 C44 C39 177.8(7) . . . . ?
C37 C38 C44 C43 1.8(10) . . . . ?
C37' C38' C44' C39' -171.2(7) . . . . ?
C37' C38' C44' C43' 2.0(11) . . . . ?
C39 C40 C41 C31 -173.9(7) . . . . ?
C39 C40 C41 C42 0.6(10) . . . . ?
C39' C40' C41' C31' 167.9(7) . . . . ?
C39' C40' C41' C42' -5.7(10) . . . . ?
C40 C39 C44 C38 -161.6(7) . . . . ?
C40 C39 C44 C43 14.4(10) . . . . ?
C40 C41 C42 C34 -164.3(6) . . . . ?
C40 C41 C42 C43 15.1(9) . . . . ?
C40' C39' C44' C38' 165.0(7) . . . . ?
C40' C39' C44' C43' -8.2(10) . . . . ?
C40' C41' C42' C34' 165.1(6) . . . . ?
C40' C41' C42' C43' -11.1(10) . . . . ?
C41 C31 C32 F6 178.7(7) . . . . ?
C41 C31 C32 C33 -3.3(11) . . . . ?
C41 C42 C43 C35 159.8(7) . . . . ?
C41 C42 C43 C44 -16.1(10) . . . . ?
C41' C31' C32' F6' 179.9(6) . . . . ?
C41' C31' C32' C33' 2.9(11) . . . . ?
C41' C42' C43' C35' -156.3(7) . . . . ?
C41' C42' C43' C44' 18.2(9) . . . . ?
C42 C43 C44 C38 177.8(6) . . . . ?
C42 C43 C44 C39 1.7(10) . . . . ?
C42' C43' C44' C38' 177.8(7) . . . . ?
C42' C43' C44' C39' -8.6(9) . . . . ?
C43 C35 C36 F10 -178.5(6) . . . . ?
C43 C35 C36 C37 5.5(12) . . . . ?
C43' C35' C36' F10' 179.8(7) . . . . ?
C43' C35' C36' C37' -1.1(13) . . . . ?
C44 C39 C40 O2 172.8(6) . . . . ?
C44 C39 C40 C41 -15.8(10) . . . . ?
C44' C39' C40' O1' -169.4(6) . . . . ?
C44' C39' C40' C41' 15.7(10) . . . . ?
C45 C46 C47 F15 -170.8(6) . . . . ?
C45 C46 C47 C48 4.9(11) . . . . ?
C45 C55 C56 C48 9.0(9) . . . . ?
C45 C55 C56 C57 -174.6(6) . . . . ?
C45' C46' C47' F15' 172.0(7) . . . . ?
C45' C46' C47' C48' -6.8(12) . . . . ?
C45' C55' C56' C48' -11.6(10) . . . . ?
C45' C55' C56' C57' 172.0(7) . . . . ?
C46 C45 C55 C54 169.6(6) . . . . ?
C46 C45 C55 C56 -3.7(10) . . . . ?
C46 C47 C48 F16 -173.7(6) . . . . ?
C46 C47 C48 C56 0.7(11) . . . . ?
C46' C45' C55' C54' -170.3(7) . . . . ?
C46' C45' C55' C56' 2.2(11) . . . . ?
C46' C47' C48' F16' 171.9(7) . . . . ?
C46' C47' C48' C56' -3.6(12) . . . . ?
C47 C48 C56 C55 -7.8(10) . . . . ?
C47 C48 C56 C57 176.1(7) . . . . ?
C47' C48' C56' C55' 12.5(11) . . . . ?
C47' C48' C56' C57' -171.3(7) . . . . ?
C48 C56 C57 C49 -27.6(10) . . . . ?
C48 C56 C57 C58 155.3(6) . . . . ?
C48' C56' C57' C49' 24.6(12) . . . . ?
C48' C56' C57' C58' -162.8(7) . . . . ?
C49 C50 C51 F19 -179.9(7) . . . . ?
C49 C50 C51 C52 1.4(12) . . . . ?
C49 C57 C58 C52 7.6(10) . . . . ?
C49 C57 C58 C53 -166.6(6) . . . . ?
C49' C50' C51' F19' -175.9(6) . . . . ?
C49' C50' C51' C52' 2.5(11) . . . . ?
C49' C57' C58' C52' -2.8(10) . . . . ?
C49' C57' C58' C53' 173.8(7) . . . . ?
C50 C49 C57 C56 175.8(7) . . . . ?
C50 C49 C57 C58 -7.0(10) . . . . ?
C50 C51 C52 F20 175.6(7) . . . . ?
C50 C51 C52 C58 -0.6(13) . . . . ?
C50' C49' C57' C56' 180.0(7) . . . . ?
C50' C49' C57' C58' 7.3(11) . . . . ?
C50' C51' C52' F20' -174.8(6) . . . . ?
C50' C51' C52' C58' 1.9(11) . . . . ?
C51 C52 C58 C53 169.8(7) . . . . ?
C51 C52 C58 C57 -4.0(12) . . . . ?
C51' C52' C58' C53' -178.2(7) . . . . ?
C51' C52' C58' C57' -1.7(11) . . . . ?
C53 C54 C55 C45 -165.4(7) . . . . ?
C53 C54 C55 C56 8.0(10) . . . . ?
C53' C54' C55' C45' 175.6(7) . . . . ?
C53' C54' C55' C56' 3.0(10) . . . . ?
C54 C53 C58 C52 -165.0(7) . . . . ?
C54 C53 C58 C57 8.8(10) . . . . ?
C54 C55 C56 C48 -164.7(6) . . . . ?
C54 C55 C56 C57 11.7(9) . . . . ?
C54' C53' C58' C52' 163.0(7) . . . . ?
C54' C53' C58' C57' -13.4(11) . . . . ?
C54' C55' C56' C48' 161.2(7) . . . . ?
C54' C55' C56' C57' -15.2(10) . . . . ?
C55 C45 C46 F14 -176.1(6) . . . . ?
C55 C45 C46 C47 -3.3(10) . . . . ?
C55 C56 C57 C49 156.3(7) . . . . ?
C55 C56 C57 C58 -20.9(9) . . . . ?
C55' C45' C46' F14' -177.5(7) . . . . ?
C55' C45' C46' C47' 7.4(12) . . . . ?
C55' C56' C57' C49' -159.3(7) . . . . ?
C55' C56' C57' C58' 13.3(10) . . . . ?
C56 C57 C58 C52 -175.1(7) . . . . ?
C56 C57 C58 C53 10.8(9) . . . . ?
C56' C57' C58' C52' -175.8(6) . . . . ?
C56' C57' C58' C53' 0.9(10) . . . . ?
C57 C49 C50 F18 178.4(7) . . . . ?
C57 C49 C50 C51 2.6(12) . . . . ?
C57' C49' C50' F18' 177.8(7) . . . . ?
C57' C49' C50' C51' -7.2(11) . . . . ?
C58 C53 C54 O3 169.0(6) . . . . ?
C58 C53 C54 C55 -18.6(10) . . . . ?
C58' C53' C54' O4' -172.3(6) . . . . ?
C58' C53' C54' C55' 11.6(11) . . . . ?

loop_
_twin_individual_id
_twin_individual_mass_fraction_refined
1 0.797(16)
2 0.203(16)
